data_4129912
loop_
_publ_author_name
'Jeon, Hae-Geun'
'Jung, Jin Young'
'Kang, Philjae'
'Choi, Moon-Gun'
'Jeong, Kyu-Sung'

_publ_section_title
;
 Folding-Generated Molecular Tubes Containing One-Dimensional Water
 Chains.
;
_journal_issue 1
_journal_name_full 'Journal of the American Chemical Society'
_journal_page_first 92
_journal_page_last 95
_journal_paper_doi 10.1021/jacs.5b11808
_journal_volume 138
_journal_year 2016
_chemical_formula_moiety 'C176 H156 N14 O2, 0.85(C5 H12), 5(H2 O)'
_chemical_formula_sum 'C180.24 H176.19 N14 O7'
_chemical_formula_weight 2650.47
_chemical_name_common nonamer1
_space_group_crystal_system triclinic
_space_group_IT_number 2
_space_group_name_Hall '-P 1'
_space_group_name_H-M_alt 'P -1'
_atom_sites_solution_hydrogens mixed
_atom_sites_solution_primary iterative
_audit_creation_date 2015-04-21
_audit_creation_method
;
Olex2 1.2
(compiled 2015.01.26 svn.r3150 for OlexSys, GUI svn.r4998)
;
_cell_angle_alpha 71.612(4)
_cell_angle_beta 71.701(4)
_cell_angle_gamma 75.717(4)
_cell_formula_units_Z 2
_cell_length_a 18.3781(16)
_cell_length_b 20.5298(19)
_cell_length_c 25.009(2)
_cell_measurement_reflns_used 9661
_cell_measurement_temperature 100
_cell_measurement_theta_max 25.25
_cell_measurement_theta_min 2.25
_cell_volume 8386.3(13)
_computing_cell_refinement 'SAINT v8.34A (Bruker, 2013)'
_computing_data_reduction 'SAINT v8.34A (Bruker, 2013)'
_computing_molecular_graphics 'Olex2 (Dolomanov et al., 2009)'
_computing_publication_material 'Olex2 (Dolomanov et al., 2009)'
_computing_structure_refinement 'XL (Sheldrick, 2008)'
_computing_structure_solution 'olex2.solve (Bourhis et al., 2015)'
_diffrn_ambient_temperature 100.0
_diffrn_measured_fraction_theta_full 0.999
_diffrn_measured_fraction_theta_max 0.996
_diffrn_measurement_device_type 'Bruker APEX-II CCD'
_diffrn_measurement_method '\f and \w scans'
_diffrn_radiation_type MoK\a
_diffrn_radiation_wavelength 0.71073
_diffrn_reflns_av_R_equivalents 0.1497
_diffrn_reflns_av_unetI/netI 0.0753
_diffrn_reflns_Laue_measured_fraction_full 0.999
_diffrn_reflns_Laue_measured_fraction_max 0.996
_diffrn_reflns_limit_h_max 22
_diffrn_reflns_limit_h_min -22
_diffrn_reflns_limit_k_max 25
_diffrn_reflns_limit_k_min -25
_diffrn_reflns_limit_l_max 30
_diffrn_reflns_limit_l_min -30
_diffrn_reflns_number 315860
_diffrn_reflns_point_group_measured_fraction_full 0.999
_diffrn_reflns_point_group_measured_fraction_max 0.996
_diffrn_reflns_theta_full 26.000
_diffrn_reflns_theta_max 26.128
_diffrn_reflns_theta_min 2.252
_diffrn_standards_number 0
_exptl_absorpt_coefficient_mu 0.064
_exptl_absorpt_correction_T_max 0.7453
_exptl_absorpt_correction_T_min 0.6950
_exptl_absorpt_correction_type multi-scan
_exptl_absorpt_process_details
;
SADABS-2014/5 (Bruker,2014/5) was used for absorption correction.
wR2(int) was 0.0867 before and 0.0757 after correction.
The Ratio of minimum to maximum transmission is 0.9325.
The \l/2 correction factor is 0.00150.
;
_exptl_crystal_colour 'clear dark yellow'
_exptl_crystal_colour_lustre clear
_exptl_crystal_colour_modifier dark
_exptl_crystal_colour_primary yellow
_exptl_crystal_density_diffrn 1.050
_exptl_crystal_description block
_exptl_crystal_F_000 2823
_exptl_crystal_size_max 0.2
_exptl_crystal_size_mid 0.2
_exptl_crystal_size_min 0.1
_refine_diff_density_max 0.509
_refine_diff_density_min -0.322
_refine_diff_density_rms 0.055
_refine_ls_extinction_method none
_refine_ls_goodness_of_fit_ref 1.015
_refine_ls_hydrogen_treatment mixed
_refine_ls_matrix_type full
_refine_ls_number_parameters 1881
_refine_ls_number_reflns 33282
_refine_ls_number_restraints 0
_refine_ls_restrained_S_all 1.015
_refine_ls_R_factor_all 0.1142
_refine_ls_R_factor_gt 0.0625
_refine_ls_shift/su_max 0.001
_refine_ls_shift/su_mean 0.000
_refine_ls_structure_factor_coef Fsqd
_refine_ls_weighting_details 'w=1/[\s^2^(Fo^2^)+(0.1000P)^2^] where P=(Fo^2^+2Fc^2^)/3'
_refine_ls_weighting_scheme calc
_refine_ls_wR_factor_gt 0.1595
_refine_ls_wR_factor_ref 0.1769
_reflns_Friedel_coverage 0.000
_reflns_number_gt 19883
_reflns_number_total 33282
_reflns_threshold_expression 'I > 2\s(I)'
_cod_data_source_file ja5b11808_si_002.cif
_cod_data_source_block Nonamer_7
_cod_database_code 4129912
_shelx_space_group_comment
;
The symmetry employed for this shelxl refinement is uniquely defined
by the following loop, which should always be used as a source of
symmetry information in preference to the above space-group names.
They are only intended as comments.
;
_olex2_refinement_description
;The voids contain disordered solvent at partial occupancy. A
satisfactory disorder model for the solvent was not found, and therefore the
OLEX2 Solvent Mask routine (similar to PLATON/SQUEEZE) was used to mask out the
disordered density.

1. Others
 Fixed Uiso: H148(0.05) H3(0.031) H6(0.03) H23(0.027) H26(0.03) H43(0.03)
 H46(0.029) H63(0.028) H66(0.028) H83(0.029) H86(0.032) H9(0.036) H11(0.033)
 H14(0.034) H15(0.036) H18(0.036) H20(0.035) H29(0.038) H31(0.035) H34(0.032)
 H35(0.031) H38(0.031) H40(0.032) H49(0.033) H51(0.036) H54(0.04) H55(0.04)
 H58(0.038) H60(0.037) H69(0.033) H71(0.034) H74(0.037) H75(0.035) H78(0.035)
 H80(0.036) H89(0.042) H91(0.04) H94(0.04) H95(0.039) H98(0.035) H100(0.032)
 H104(0.036) H105(0.037) H106(0.035) H110(0.037) H111(0.04) H112(0.038)
 H116(0.037) H117(0.042) H118(0.036) H122(0.03) H123(0.032) H124(0.031)
 H14A(0.07) H14B(0.07) H14C(0.07) H14D(0.067) H14E(0.067) H14F(0.067)
 H15A(0.063) H15B(0.063) H15C(0.063) H15D(0.069) H15E(0.069) H15F(0.069)
 H15G(0.073) H15H(0.073) H15I(0.073) H15J(0.071) H15K(0.071) H15L(0.071)
 H15M(0.066) H15N(0.066) H15O(0.066) H15P(0.072) H15Q(0.072) H15R(0.072)
 H15S(0.061) H15T(0.061) H15U(0.061) H16A(0.079) H16B(0.079) H16C(0.079)
 H16D(0.061) H16E(0.061) H16F(0.061) H16G(0.064) H16H(0.064) H16I(0.064)
 H16J(0.059) H16K(0.059) H16L(0.059) H16M(0.098) H16N(0.098) H16O(0.098)
 H16P(0.08) H16Q(0.08) H16R(0.08) H16S(0.087) H16T(0.087) H16U(0.087)
 H17A(0.086) H17B(0.086) H17C(0.086) H17D(0.111) H17E(0.111) H17F(0.111)
 H17G(0.145) H17H(0.145) H17I(0.145) H17J(0.077) H17K(0.077) H17L(0.077)
 H17M(0.081) H17N(0.081) H17O(0.081) H17P(0.07) H17Q(0.07) H17R(0.07) H17S(0.1)
 H17T(0.1) H17U(0.1) H17V(0.087) H17W(0.087) H17X(0.087) H18A(0.08) H18B(0.08)
 H18C(0.08) H18D(0.07) H18E(0.07) H18F(0.07) H18G(0.069) H18H(0.069)
 H18I(0.069) H18J(0.065) H18K(0.065) H18L(0.065) H18M(0.06) H18N(0.06)
 H18O(0.06) H18P(0.074) H18Q(0.074) H18R(0.074) H18S(0.077) H18T(0.077)
 H18U(0.077) H19A(0.096) H19B(0.096) H19C(0.096) H19D(0.079) H19E(0.079)
 H19F(0.079) H19G(0.109) H19H(0.109) H19I(0.109) H30A(0.167) H30B(0.167)
 H30C(0.167) H30D(0.111) H30E(0.111) H30F(0.153) H30G(0.153) H30H(0.163)
 H30I(0.163) H30J(0.213) H30K(0.213) H30L(0.213) H20A(0.064) H20B(0.064)
 H20C(0.046) H20D(0.046) H20E(0.051) H20F(0.051) H20G(0.047) H20H(0.047)
 Fixed X: H148(0.851) H3(0.6391) H6(0.5211) H23(0.7232) H26(0.679) H43(0.4659)
 H46(0.6039) H63(0.4744) H66(0.3948) H83(0.4987) H86(0.3509) H9(0.2893)
 H11(0.2543) H14(0.3376) H15(0.4317) H18(0.5704) H20(0.793) H29(0.6739)
 H31(0.8867) H34(0.9594) H35(0.9931) H38(1.0024) H40(0.8588) H49(0.8335)
 H51(0.7337) H54(0.5973) H55(0.4799) H58(0.3412) H60(0.2374) H69(0.2164)
 H71(0.1176) H74(0.1602) H75(0.2257) H78(0.34) H80(0.5632) H89(0.1222)
 H91(0.2963) H94(0.4541) H95(0.573) H98(0.6999) H100(0.7491) H104(0.5893)
 H105(0.4705) H106(0.4127) H110(0.2601) H111(0.2967) H112(0.4217) H116(0.7798)
 H117(0.8815) H118(0.8631) H122(0.6506) H123(0.5928) H124(0.4775) H14A(0.9414)
 H14B(0.9825) H14C(0.9881) H14D(0.933) H14E(0.9222) H14F(0.8491) H15A(0.1456)
 H15B(0.1129) H15C(0.2044) H15D(0.0959) H15E(0.0446) H15F(0.0792) H15G(0.6975)
 H15H(0.7499) H15I(0.7851) H15J(0.8218) H15K(0.7887) H15L(0.7592) H15M(0.6231)
 H15N(0.6613) H15O(0.6009) H15P(0.1264) H15Q(0.0802) H15R(0.1601) H15S(0.2159)
 H15T(0.132) H15U(0.208) H16A(0.1583) H16B(0.079) H16C(0.1262) H16D(0.9767)
 H16E(1.0641) H16F(1.043) H16G(0.9727) H16H(1.0247) H16I(0.9357) H16J(1.1007)
 H16K(1.1204) H16L(1.0699) H16M(0.802) H16N(0.8645) H16O(0.8863) H16P(0.9228)
 H16Q(0.8985) H16R(0.8605) H16S(0.7285) H16T(0.7731) H16U(0.7101) H17A(0.1238)
 H17B(0.1092) H17C(0.1591) H17D(0.266) H17E(0.2222) H17F(0.3068) H17G(0.2431)
 H17H(0.1596) H17I(0.1732) H17J(0.8095) H17K(0.9023) H17L(0.8616) H17M(0.8457)
 H17N(0.8868) H17O(0.795) H17P(0.9457) H17Q(0.9792) H17R(0.9411) H17S(0.4317)
 H17T(0.4783) H17U(0.5227) H17V(0.3682) H17W(0.3833) H17X(0.3367) H18A(0.5697)
 H18B(0.5204) H18C(0.5089) H18D(0.0638) H18E(0.0278) H18F(0.1193) H18G(0.0204)
 H18H(-0.0334) H18I(0.0078) H18J(0.1362) H18K(0.0436) H18L(0.0936) H18M(0.8231)
 H18N(0.9024) H18O(0.8708) H18P(0.7649) H18Q(0.836) H18R(0.7522) H18S(0.8743)
 H18T(0.9114) H18U(0.8361) H19A(0.1957) H19B(0.1462) H19C(0.2303) H19D(0.0456)
 H19E(0.0381) H19F(0.087) H19G(0.1718) H19H(0.0883) H19I(0.1003) H30A(0.7473)
 H30B(0.7239) H30C(0.8099) H30D(0.7574) H30E(0.6725) H30F(0.7104) H30G(0.7958)
 H30H(0.6642) H30I(0.7507) H30J(0.785) H30K(0.6939) H30L(0.729) H20A(0.6538)
 H20B(0.7228) H20C(0.5941) H20D(0.6112) H20E(0.5421) H20F(0.5015) H20G(0.5262)
 H20H(0.5879)
 Fixed Y: H148(0.5599) H3(0.6872) H6(0.6066) H23(0.4138) H26(0.5547)
 H43(0.4396) H46(0.4143) H63(0.6908) H66(0.5848) H83(0.6418) H86(0.7137)
 H9(0.5239) H11(0.734) H14(0.8385) H15(0.9049) H18(0.9543) H20(0.8707)
 H29(0.8009) H31(0.6961) H34(0.5541) H35(0.4344) H38(0.2929) H40(0.1825)
 H49(0.3146) H51(0.1614) H54(0.1518) H55(0.1728) H58(0.2324) H60(0.4266)
 H69(0.4322) H71(0.6314) H74(0.7694) H75(0.8601) H78(0.9454) H80(0.9092)
 H89(0.8831) H91(0.9795) H94(0.9351) H95(0.8719) H98(0.7636) H100(0.5547)
 H104(0.1911) H105(0.2115) H106(0.3261) H110(0.6825) H111(0.792) H112(0.799)
 H116(0.7257) H117(0.6321) H118(0.521) H122(0.3506) H123(0.2664) H124(0.3009)
 H14A(0.6353) H14B(0.6542) H14C(0.5747) H14D(0.5475) H14E(0.6271) H14F(0.587)
 H15A(0.5569) H15B(0.637) H15C(0.6094) H15D(0.6208) H15E(0.6445) H15F(0.564)
 H15G(1.0075) H15H(1.0593) H15I(0.9788) H15J(0.9651) H15K(1.0449) H15L(0.9845)
 H15M(1.0432) H15N(1.0984) H15O(1.056) H15P(0.7274) H15Q(0.6968) H15R(0.724)
 H15S(0.6091) H15T(0.5882) H15U(0.5391) H16A(0.5438) H16B(0.5891) H16C(0.6171)
 H16D(0.1534) H16E(0.1181) H16F(0.2007) H16G(0.1035) H16H(0.0601) H16I(0.0911)
 H16J(0.2167) H16K(0.1348) H16L(0.1848) H16M(0.8263) H16N(0.8729) H16O(0.7898)
 H16P(0.7954) H16Q(0.8782) H16R(0.8321) H16S(0.8902) H16T(0.934) H16U(0.8902)
 H17A(0.3624) H17B(0.3215) H17C(0.3835) H17D(0.3116) H17E(0.2456) H17F(0.2397)
 H17G(0.1958) H17H(0.2115) H17I(0.2458) H17J(0.0881) H17K(0.0721) H17L(0.1023)
 H17M(0.2263) H17N(0.1469) H17O(0.1652) H17P(0.1973) H17Q(0.1622) H17R(0.2427)
 H17S(1.0292) H17T(1.087) H17U(1.0097) H17V(1.0516) H17W(1.1113) H17X(1.0515)
 H18A(1.0079) H18B(1.083) H18C(1.0178) H18D(0.5806) H18E(0.5127) H18F(0.512)
 H18G(0.5183) H18H(0.5206) H18I(0.5858) H18J(0.4037) H18K(0.4119) H18L(0.4078)
 H18M(0.5585) H18N(0.5897) H18O(0.5655) H18P(0.7412) H18Q(0.6901) H18R(0.667)
 H18S(0.6834) H18T(0.702) H18U(0.7511) H19A(1.0661) H19B(1.1161) H19C(1.075)
 H19D(0.9728) H19E(1.0546) H19F(1.0002) H19G(1.0255) H19H(1.0668) H19I(0.9844)
 H30A(0.1409) H30B(0.0697) H30C(0.071) H30D(0.0973) H30E(0.0929) H30F(-0.0231)
 H30G(-0.0191) H30H(-0.002) H30I(-0.0002) H30J(-0.1226) H30K(-0.1223) H30L(-
 0.114) H20A(0.5467) H20B(0.5765) H20C(0.4843) H20D(0.4345) H20E(0.535)
 H20F(0.5528) H20G(0.5479) H20H(0.5855)
 Fixed Z: H148(0.5674) H3(0.5104) H6(0.5377) H23(0.6713) H26(0.6671)
 H43(0.7449) H46(0.7789) H63(0.7986) H66(0.825) H83(0.924) H86(0.9231)
 H9(0.5522) H11(0.5037) H14(0.4839) H15(0.4674) H18(0.4456) H20(0.4474)
 H29(0.6306) H31(0.6462) H34(0.6707) H35(0.6826) H38(0.6801) H40(0.6653)
 H49(0.8506) H51(0.8492) H54(0.8248) H55(0.8009) H58(0.7632) H60(0.6964)
 H69(0.8584) H71(0.8003) H74(0.7762) H75(0.7588) H78(0.7419) H80(0.7486)
 H89(0.9044) H91(0.8908) H94(0.903) H95(0.9171) H98(0.942) H100(0.9662)
 H104(0.6604) H105(0.6365) H106(0.6023) H110(0.6577) H111(0.6326) H112(0.632)
 H116(0.7964) H117(0.8066) H118(0.8131) H122(0.9605) H123(0.9514) H124(0.9212)
 H14A(0.5389) H14B(0.4705) H14C(0.5077) H14D(0.4386) H14E(0.4018) H14F(0.43)
 H15A(1.0661) H15B(1.0648) H15C(1.0527) H15D(0.9292) H15E(0.9867) H15F(0.9905)
 H15G(0.5) H15H(0.4491) H15I(0.4697) H15J(0.3714) H15K(0.3455) H15L(0.3342)
 H15M(0.375) H15N(0.3858) H15O(0.4385) H15P(0.5332) H15Q(0.5044) H15R(0.4666)
 H15S(0.4428) H15T(0.4773) H15U(0.4943) H16A(0.5978) H16B(0.5836) H16C(0.6135)
 H16D(0.5953) H16E(0.5972) H16F(0.5739) H16G(0.7477) H16H(0.7019) H16I(0.7024)
 H16J(0.6433) H16K(0.6711) H16L(0.712) H16M(0.7065) H16N(0.6612) H16O(0.6772)
 H16P(0.5706) H16Q(0.5547) H16R(0.5332) H16S(0.5814) H16T(0.5999) H16U(0.6483)
 H17A(0.7446) H17B(0.705) H17C(0.6754) H17D(0.6273) H17E(0.6543) H17F(0.6624)
 H17G(0.7704) H17H(0.7576) H17I(0.8022) H17J(0.9039) H17K(0.8908) H17L(0.838)
 H17M(0.9419) H17N(0.9574) H17O(0.9643) H17P(0.8013) H17Q(0.8575) H17R(0.8441)
 H17S(0.8073) H17T(0.7586) H17U(0.7791) H17V(0.6807) H17W(0.7025) H17X(0.7481)
 H18A(0.6748) H18B(0.6546) H18C(0.6378) H18D(0.7539) H18E(0.7646) H18F(0.7385)
 H18G(0.9091) H18H(0.869) H18I(0.857) H18J(0.8222) H18K(0.8444) H18L(0.8878)
 H18M(1.023) H18N(0.9986) H18O(0.9564) H18P(1.0118) H18Q(1.0351) H18R(1.0565)
 H18S(0.8853) H18T(0.9276) H18U(0.9092) H19A(0.9156) H19B(0.8713) H19C(0.8469)
 H19D(0.9361) H19E(0.9275) H19F(0.9704) H19G(0.7938) H19H(0.8191) H19I(0.8287)
 H30A(0.6234) H30B(0.6259) H30C(0.6275) H30D(0.721) H30E(0.7195) H30F(0.7221)
 H30G(0.7221) H30H(0.8114) H30I(0.8114) H30J(0.8025) H30K(0.8162) H30L(0.8643)
 H20A(0.563) H20B(0.5379) H20C(0.66) H20D(0.6274) H20E(0.7533) H20F(0.7094)
 H20G(0.8411) H20H(0.8072)
;
_shelx_shelxl_version_number 2014/7
_olex2_submission_special_instructions 'No special instructions were received'

loop_
_space_group_symop_operation_xyz
'x, y, z'
'-x, -y, -z'

loop_
_atom_site_label
_atom_site_type_symbol
_atom_site_fract_x
_atom_site_fract_y
_atom_site_fract_z
_atom_site_U_iso_or_equiv
_atom_site_adp_type
_atom_site_occupancy
_atom_site_site_symmetry_order
_atom_site_calc_flag
_atom_site_refinement_flags_posn
_atom_site_refinement_flags_occupancy
_atom_site_disorder_assembly
_atom_site_disorder_group
O148 O 0.84215(9) 0.56275(8) 0.53566(7) 0.0334(4) Uani 1 1 d . . . .
H148 H 0.8510 0.5599 0.5674 0.050 Uiso 1 1 calc GR . . .
O152 O 0.22716(10) 0.57248(9) 0.96107(8) 0.0418(4) Uani 1 1 d . . . .
N3 N 0.61466(10) 0.73011(9) 0.50110(8) 0.0256(4) Uani 1 1 d . . . .
H3 H 0.6391 0.6872 0.5104 0.031 Uiso 1 1 calc R . . .
N6 N 0.48142(10) 0.63838(9) 0.52949(7) 0.0251(4) Uani 1 1 d . . . .
H6 H 0.5211 0.6066 0.5377 0.030 Uiso 1 1 calc R . . .
N23 N 0.77203(10) 0.40505(9) 0.67260(7) 0.0227(4) Uani 1 1 d . . . .
H23 H 0.7232 0.4138 0.6713 0.027 Uiso 1 1 calc R . . .
N26 N 0.72244(10) 0.56726(9) 0.66500(8) 0.0246(4) Uani 1 1 d . . . .
H26 H 0.6790 0.5547 0.6671 0.030 Uiso 1 1 calc R . . .
N43 N 0.45589(10) 0.39749(9) 0.75190(7) 0.0248(4) Uani 1 1 d . . . .
H43 H 0.4659 0.4396 0.7449 0.030 Uiso 1 1 calc R . . .
N46 N 0.61463(10) 0.36856(9) 0.78954(7) 0.0241(4) Uani 1 1 d . . . .
H46 H 0.6039 0.4143 0.7789 0.029 Uiso 1 1 calc R . . .
N63 N 0.44056(10) 0.72848(9) 0.78974(7) 0.0236(4) Uani 1 1 d . . . .
H63 H 0.4744 0.6908 0.7986 0.028 Uiso 1 1 calc R . . .
N66 N 0.34893(10) 0.60536(9) 0.81909(7) 0.0232(4) Uani 1 1 d . . . .
H66 H 0.3948 0.5848 0.8250 0.028 Uiso 1 1 calc R . . .
N83 N 0.52303(10) 0.67279(9) 0.92570(7) 0.0239(4) Uani 1 1 d . . . .
H83 H 0.4987 0.6418 0.9240 0.029 Uiso 1 1 calc R . . .
N86 N 0.35534(10) 0.75706(10) 0.91805(8) 0.0267(4) Uani 1 1 d . . . .
H86 H 0.3509 0.7137 0.9231 0.032 Uiso 1 1 calc R . . .
N102 N 0.56572(10) 0.36018(9) 0.62082(7) 0.0236(4) Uani 1 1 d . . . .
N108 N 0.43637(11) 0.63054(9) 0.67295(8) 0.0270(4) Uani 1 1 d . . . .
N114 N 0.69155(10) 0.60422(9) 0.80008(7) 0.0245(4) Uani 1 1 d . . . .
N120 N 0.50460(10) 0.45411(9) 0.91508(7) 0.0234(4) Uani 1 1 d . . . .
C1 C 0.72468(13) 0.79729(11) 0.47385(10) 0.0263(5) Uani 1 1 d . . . .
C2 C 0.64729(13) 0.78988(11) 0.48363(9) 0.0259(5) Uani 1 1 d . . . .
C4 C 0.53750(12) 0.74940(11) 0.50142(9) 0.0251(5) Uani 1 1 d . . . .
C5 C 0.47964(13) 0.70966(11) 0.51277(9) 0.0251(5) Uani 1 1 d . . . .
C7 C 0.41026(12) 0.62587(12) 0.53113(9) 0.0240(5) Uani 1 1 d . . . .
C8 C 0.38326(12) 0.56280(12) 0.54609(9) 0.0259(5) Uani 1 1 d . . . .
C9 C 0.30813(13) 0.56627(12) 0.54318(9) 0.0296(5) Uani 1 1 d . . . .
H9 H 0.2893 0.5239 0.5522 0.036 Uiso 1 1 calc R . . .
C10 C 0.25830(13) 0.62962(12) 0.52755(10) 0.0286(5) Uani 1 1 d . . . .
C11 C 0.28660(13) 0.69070(12) 0.51418(9) 0.0279(5) Uani 1 1 d . . . .
H11 H 0.2543 0.7340 0.5037 0.033 Uiso 1 1 calc R . . .
C12 C 0.36204(13) 0.68961(12) 0.51586(9) 0.0256(5) Uani 1 1 d . . . .
C13 C 0.40618(12) 0.74338(12) 0.50482(9) 0.0252(5) Uani 1 1 d . . . .
C14 C 0.38814(13) 0.81648(12) 0.48820(10) 0.0287(5) Uani 1 1 d . . . .
H14 H 0.3376 0.8385 0.4839 0.034 Uiso 1 1 calc R . . .
C15 C 0.44370(13) 0.85559(12) 0.47821(10) 0.0297(5) Uani 1 1 d . . . .
H15 H 0.4317 0.9049 0.4674 0.036 Uiso 1 1 calc R . . .
C16 C 0.51905(13) 0.82249(12) 0.48405(10) 0.0281(5) Uani 1 1 d . . . .
C17 C 0.58976(13) 0.84812(12) 0.47293(10) 0.0281(5) Uani 1 1 d . . . .
C18 C 0.60942(13) 0.91481(12) 0.45255(10) 0.0304(6) Uani 1 1 d . . . .
H18 H 0.5704 0.9543 0.4456 0.036 Uiso 1 1 calc R . . .
C19 C 0.68520(13) 0.92379(12) 0.44242(10) 0.0292(5) Uani 1 1 d . . . .
C20 C 0.74109(13) 0.86447(12) 0.45379(10) 0.0295(5) Uani 1 1 d . . . .
H20 H 0.7930 0.8707 0.4474 0.035 Uiso 1 1 calc R . . .
C21 C 0.80632(12) 0.28057(11) 0.66951(9) 0.0251(5) Uani 1 1 d . . . .
C22 C 0.82065(12) 0.34188(11) 0.67388(9) 0.0225(5) Uani 1 1 d . . . .
C24 C 0.81338(12) 0.45194(11) 0.67371(9) 0.0221(5) Uani 1 1 d . . . .
C25 C 0.79212(12) 0.52289(11) 0.66966(9) 0.0220(5) Uani 1 1 d . . . .
C27 C 0.73317(13) 0.63451(11) 0.65645(9) 0.0235(5) Uani 1 1 d . . . .
C28 C 0.68048(13) 0.69644(12) 0.64811(9) 0.0265(5) Uani 1 1 d . . . .
C29 C 0.70839(14) 0.75800(12) 0.63715(10) 0.0319(6) Uani 1 1 d . . . .
H29 H 0.6739 0.8009 0.6306 0.038 Uiso 1 1 calc R . . .
C30 C 0.78508(14) 0.75937(12) 0.63538(10) 0.0315(6) Uani 1 1 d . . . .
C31 C 0.83497(14) 0.69640(12) 0.64608(9) 0.0290(5) Uani 1 1 d . . . .
H31 H 0.8867 0.6961 0.6462 0.035 Uiso 1 1 calc R . . .
C32 C 0.80984(13) 0.63349(12) 0.65670(9) 0.0261(5) Uani 1 1 d . . . .
C33 C 0.84728(13) 0.56163(11) 0.66601(9) 0.0239(5) Uani 1 1 d . . . .
C34 C 0.92281(13) 0.52795(12) 0.67148(9) 0.0270(5) Uani 1 1 d . . . .
H34 H 0.9594 0.5541 0.6707 0.032 Uiso 1 1 calc R . . .
C35 C 0.94297(13) 0.45746(12) 0.67793(9) 0.0262(5) Uani 1 1 d . . . .
H35 H 0.9931 0.4344 0.6826 0.031 Uiso 1 1 calc R . . .
C36 C 0.88867(12) 0.41929(11) 0.67765(9) 0.0238(5) Uani 1 1 d . . . .
C37 C 0.89343(13) 0.34765(11) 0.67803(9) 0.0244(5) Uani 1 1 d . . . .
C38 C 0.95318(12) 0.28989(11) 0.67701(9) 0.0254(5) Uani 1 1 d . . . .
H38 H 1.0024 0.2929 0.6801 0.031 Uiso 1 1 calc R . . .
C39 C 0.94124(13) 0.22835(12) 0.67147(9) 0.0270(5) Uani 1 1 d . . . .
C40 C 0.86744(13) 0.22475(12) 0.66832(9) 0.0269(5) Uani 1 1 d . . . .
H40 H 0.8588 0.1825 0.6653 0.032 Uiso 1 1 calc R . . .
C41 C 0.33323(13) 0.42687(12) 0.71965(9) 0.0259(5) Uani 1 1 d . . . .
C42 C 0.39302(13) 0.38160(11) 0.74318(9) 0.0251(5) Uani 1 1 d . . . .
C44 C 0.50102(13) 0.33560(11) 0.77371(9) 0.0238(5) Uani 1 1 d . . . .
C45 C 0.57082(13) 0.32326(11) 0.78882(9) 0.0245(5) Uani 1 1 d . . . .
C47 C 0.67791(12) 0.33018(11) 0.80964(9) 0.0229(5) Uani 1 1 d . . . .
C48 C 0.73638(13) 0.35217(11) 0.82132(9) 0.0245(5) Uani 1 1 d . . . .
C49 C 0.79322(13) 0.30058(12) 0.84265(9) 0.0274(5) Uani 1 1 d . . . .
H49 H 0.8335 0.3146 0.8506 0.033 Uiso 1 1 calc R . . .
C50 C 0.79420(13) 0.22947(12) 0.85292(9) 0.0286(5) Uani 1 1 d . . . .
C51 C 0.73478(13) 0.20944(12) 0.84211(9) 0.0300(5) Uani 1 1 d . . . .
H51 H 0.7337 0.1614 0.8492 0.036 Uiso 1 1 calc R . . .
C52 C 0.67621(13) 0.25907(11) 0.82082(9) 0.0252(5) Uani 1 1 d . . . .
C53 C 0.60643(13) 0.25432(11) 0.80814(9) 0.0272(5) Uani 1 1 d . . . .
C54 C 0.57243(14) 0.19821(12) 0.81220(10) 0.0330(6) Uani 1 1 d . . . .
H54 H 0.5973 0.1518 0.8248 0.040 Uiso 1 1 calc R . . .
C55 C 0.50318(14) 0.21072(12) 0.79790(10) 0.0337(6) Uani 1 1 d . . . .
H55 H 0.4799 0.1728 0.8009 0.040 Uiso 1 1 calc R . . .
C56 C 0.46652(14) 0.27933(12) 0.77881(10) 0.0283(5) Uani 1 1 d . . . .
C57 C 0.39653(13) 0.30916(12) 0.75930(9) 0.0270(5) Uani 1 1 d . . . .
C58 C 0.33933(14) 0.28137(12) 0.75182(10) 0.0315(6) Uani 1 1 d . . . .
H58 H 0.3412 0.2324 0.7632 0.038 Uiso 1 1 calc R . . .
C59 C 0.27965(13) 0.32448(12) 0.72796(10) 0.0302(5) Uani 1 1 d . . . .
C60 C 0.27811(14) 0.39683(12) 0.71251(10) 0.0311(6) Uani 1 1 d . . . .
H60 H 0.2374 0.4266 0.6964 0.037 Uiso 1 1 calc R . . .
C61 C 0.52116(13) 0.81980(11) 0.76849(9) 0.0259(5) Uani 1 1 d . . . .
C62 C 0.45329(13) 0.79607(11) 0.77389(9) 0.0235(5) Uani 1 1 d . . . .
C64 C 0.36540(12) 0.73042(11) 0.78920(9) 0.0224(5) Uani 1 1 d . . . .
C65 C 0.32509(13) 0.67609(11) 0.80146(9) 0.0233(5) Uani 1 1 d . . . .
C67 C 0.28875(12) 0.57264(12) 0.82590(9) 0.0234(5) Uani 1 1 d . . . .
C68 C 0.28498(13) 0.50157(12) 0.84641(9) 0.0244(5) Uani 1 1 d . . . .
C69 C 0.21919(13) 0.48045(12) 0.84607(9) 0.0271(5) Uani 1 1 d . . . .
H69 H 0.2164 0.4322 0.8584 0.033 Uiso 1 1 calc R . . .
C70 C 0.15648(13) 0.52772(13) 0.82821(9) 0.0289(5) Uani 1 1 d . . . .
C71 C 0.16033(13) 0.59871(12) 0.81134(9) 0.0280(5) Uani 1 1 d . . . .
H71 H 0.1176 0.6314 0.8003 0.034 Uiso 1 1 calc R . . .
C72 C 0.22575(13) 0.62277(12) 0.81029(9) 0.0259(5) Uani 1 1 d . . . .
C73 C 0.24873(12) 0.69002(12) 0.79577(9) 0.0257(5) Uani 1 1 d . . . .
C74 C 0.21201(13) 0.75965(12) 0.77970(10) 0.0305(6) Uani 1 1 d . . . .
H74 H 0.1602 0.7694 0.7762 0.037 Uiso 1 1 calc R . . .
C75 C 0.25097(13) 0.81329(12) 0.76910(10) 0.0289(5) Uani 1 1 d . . . .
H75 H 0.2257 0.8601 0.7588 0.035 Uiso 1 1 calc R . . .
C76 C 0.32806(13) 0.79939(12) 0.77337(9) 0.0262(5) Uani 1 1 d . . . .
C77 C 0.38554(13) 0.84201(12) 0.76402(9) 0.0272(5) Uani 1 1 d . . . .
C78 C 0.38566(14) 0.91387(12) 0.74847(10) 0.0292(5) Uani 1 1 d . . . .
H78 H 0.3400 0.9454 0.7419 0.035 Uiso 1 1 calc R . . .
C79 C 0.45121(14) 0.93910(12) 0.74263(10) 0.0301(5) Uani 1 1 d . . . .
C80 C 0.51803(14) 0.89154(12) 0.75275(10) 0.0299(5) Uani 1 1 d . . . .
H80 H 0.5632 0.9092 0.7486 0.036 Uiso 1 1 calc R . . .
C81 C 0.64569(13) 0.59668(11) 0.94535(9) 0.0235(5) Uani 1 1 d . . . .
C82 C 0.59587(12) 0.65989(11) 0.93465(9) 0.0232(5) Uani 1 1 d . . . .
C84 C 0.49459(12) 0.74279(11) 0.91980(9) 0.0229(5) Uani 1 1 d . . . .
C85 C 0.42154(13) 0.77996(12) 0.91511(9) 0.0259(5) Uani 1 1 d . . . .
C87 C 0.29759(13) 0.81404(12) 0.91171(9) 0.0267(5) Uani 1 1 d . . . .
C88 C 0.22093(13) 0.81549(12) 0.91400(9) 0.0298(5) Uani 1 1 d . . . .
C89 C 0.17460(14) 0.88054(13) 0.90424(10) 0.0350(6) Uani 1 1 d . . . .
H89 H 0.1222 0.8831 0.9044 0.042 Uiso 1 1 calc R . . .
C90 C 0.20170(14) 0.94228(13) 0.89415(10) 0.0352(6) Uani 1 1 d . . . .
C91 C 0.27757(14) 0.93827(12) 0.89568(10) 0.0337(6) Uani 1 1 d . . . .
H91 H 0.2963 0.9795 0.8908 0.040 Uiso 1 1 calc R . . .
C92 C 0.32654(13) 0.87413(12) 0.90427(9) 0.0285(5) Uani 1 1 d . . . .
C93 C 0.40631(13) 0.85208(12) 0.90809(10) 0.0291(5) Uani 1 1 d . . . .
C94 C 0.46413(14) 0.88616(12) 0.90826(10) 0.0335(6) Uani 1 1 d . . . .
H94 H 0.4541 0.9351 0.9030 0.040 Uiso 1 1 calc R . . .
C95 C 0.53470(14) 0.84899(12) 0.91593(10) 0.0323(6) Uani 1 1 d . . . .
H95 H 0.5730 0.8719 0.9171 0.039 Uiso 1 1 calc R . . .
C96 C 0.55030(13) 0.77672(11) 0.92212(9) 0.0263(5) Uani 1 1 d . . . .
C97 C 0.61536(13) 0.72275(11) 0.93307(9) 0.0251(5) Uani 1 1 d . . . .
C98 C 0.68574(13) 0.72135(12) 0.94384(10) 0.0289(5) Uani 1 1 d . . . .
H98 H 0.6999 0.7636 0.9420 0.035 Uiso 1 1 calc R . . .
C99 C 0.73556(13) 0.65892(12) 0.95726(10) 0.0287(5) Uani 1 1 d . . . .
C100 C 0.71494(13) 0.59740(12) 0.95751(9) 0.0267(5) Uani 1 1 d . . . .
H100 H 0.7491 0.5547 0.9662 0.032 Uiso 1 1 calc R . . .
C101 C 0.49775(12) 0.37086(11) 0.60650(9) 0.0234(5) Uani 1 1 d . . . .
C103 C 0.59757(12) 0.29381(11) 0.64038(9) 0.0242(5) Uani 1 1 d . . . .
C104 C 0.56451(13) 0.23717(12) 0.64662(10) 0.0300(5) Uani 1 1 d . . . .
H104 H 0.5893 0.1911 0.6604 0.036 Uiso 1 1 calc R . . .
C105 C 0.49472(13) 0.24926(12) 0.63240(10) 0.0305(5) Uani 1 1 d . . . .
H105 H 0.4705 0.2115 0.6365 0.037 Uiso 1 1 calc R . . .
C106 C 0.46075(13) 0.31671(12) 0.61220(10) 0.0291(5) Uani 1 1 d . . . .
H106 H 0.4127 0.3261 0.6023 0.035 Uiso 1 1 calc R . . .
C107 C 0.45670(13) 0.69380(11) 0.65698(9) 0.0264(5) Uani 1 1 d . . . .
C109 C 0.36391(13) 0.62728(11) 0.67315(9) 0.0264(5) Uani 1 1 d . . . .
C110 C 0.31050(14) 0.68644(12) 0.65778(9) 0.0305(6) Uani 1 1 d . . . .
H110 H 0.2601 0.6825 0.6577 0.037 Uiso 1 1 calc R . . .
C111 C 0.33237(14) 0.75085(12) 0.64266(10) 0.0333(6) Uani 1 1 d . . . .
H111 H 0.2967 0.7920 0.6326 0.040 Uiso 1 1 calc R . . .
C112 C 0.40576(14) 0.75502(12) 0.64220(10) 0.0316(6) Uani 1 1 d . . . .
H112 H 0.4217 0.7990 0.6320 0.038 Uiso 1 1 calc R . . .
C113 C 0.75050(12) 0.55106(11) 0.80688(9) 0.0238(5) Uani 1 1 d . . . .
C115 C 0.70377(13) 0.66806(11) 0.79578(9) 0.0249(5) Uani 1 1 d . . . .
C116 C 0.77354(13) 0.68024(13) 0.79870(10) 0.0306(5) Uani 1 1 d . . . .
H116 H 0.7798 0.7257 0.7964 0.037 Uiso 1 1 calc R . . .
C117 C 0.83318(14) 0.62502(13) 0.80503(10) 0.0350(6) Uani 1 1 d . . . .
H117 H 0.8815 0.6321 0.8066 0.042 Uiso 1 1 calc R . . .
C118 C 0.82244(13) 0.55962(13) 0.80901(10) 0.0302(5) Uani 1 1 d . . . .
H118 H 0.8631 0.5210 0.8131 0.036 Uiso 1 1 calc R . . .
C119 C 0.47217(13) 0.40496(11) 0.90969(9) 0.0237(5) Uani 1 1 d . . . .
C121 C 0.56986(12) 0.43293(11) 0.93433(9) 0.0234(5) Uani 1 1 d . . . .
C122 C 0.60419(13) 0.36370(11) 0.94778(9) 0.0250(5) Uani 1 1 d . . . .
H122 H 0.6506 0.3506 0.9605 0.030 Uiso 1 1 calc R . . .
C123 C 0.57013(13) 0.31411(12) 0.94246(9) 0.0269(5) Uani 1 1 d . . . .
H123 H 0.5928 0.2664 0.9514 0.032 Uiso 1 1 calc R . . .
C124 C 0.50266(13) 0.33450(11) 0.92402(9) 0.0259(5) Uani 1 1 d . . . .
H124 H 0.4775 0.3009 0.9212 0.031 Uiso 1 1 calc R . . .
C125 C 0.82777(13) 0.68274(12) 0.48629(9) 0.0258(5) Uani 1 1 d . . . .
C126 C 0.78284(13) 0.73618(12) 0.48168(10) 0.0267(5) Uani 1 1 d . . . .
C127 C 0.42907(13) 0.49692(12) 0.56529(9) 0.0261(5) Uani 1 1 d . . . .
C128 C 0.46364(12) 0.44126(12) 0.58407(9) 0.0258(5) Uani 1 1 d . . . .
C129 C 0.67088(13) 0.28461(11) 0.65348(9) 0.0256(5) Uani 1 1 d . . . .
C130 C 0.73271(13) 0.27857(11) 0.66225(9) 0.0258(5) Uani 1 1 d . . . .
C131 C 0.60187(14) 0.69654(11) 0.65101(10) 0.0290(5) Uani 1 1 d . . . .
C132 C 0.53496(14) 0.69539(11) 0.65481(10) 0.0284(5) Uani 1 1 d . . . .
C133 C 0.34531(13) 0.55868(13) 0.68996(10) 0.0278(5) Uani 1 1 d . . . .
C134 C 0.33459(13) 0.49960(12) 0.70284(9) 0.0266(5) Uani 1 1 d . . . .
C135 C 0.73675(12) 0.42394(12) 0.81467(9) 0.0250(5) Uani 1 1 d . . . .
C136 C 0.73850(12) 0.48302(12) 0.81152(9) 0.0250(5) Uani 1 1 d . . . .
C137 C 0.64073(13) 0.72372(12) 0.78728(9) 0.0257(5) Uani 1 1 d . . . .
C138 C 0.58801(13) 0.77029(12) 0.77895(9) 0.0260(5) Uani 1 1 d . . . .
C139 C 0.34863(13) 0.45736(12) 0.86867(9) 0.0264(5) Uani 1 1 d . . . .
C140 C 0.40437(13) 0.43087(12) 0.88796(9) 0.0268(5) Uani 1 1 d . . . .
C141 C 0.60046(12) 0.48781(12) 0.93996(9) 0.0235(5) Uani 1 1 d . . . .
C142 C 0.62392(12) 0.53532(12) 0.94400(9) 0.0240(5) Uani 1 1 d . . . .
C143 C 0.19262(13) 0.75027(13) 0.93239(10) 0.0308(6) Uani 1 1 d . . . .
C144 C 0.17801(13) 0.69238(14) 0.95362(10) 0.0333(6) Uani 1 1 d . . . .
C145 C 0.88090(13) 0.61551(11) 0.49037(9) 0.0266(5) Uani 1 1 d . . . .
C146 C 0.95478(14) 0.62035(14) 0.50301(13) 0.0466(7) Uani 1 1 d . . . .
H14A H 0.9414 0.6353 0.5389 0.070 Uiso 1 1 calc GR . . .
H14B H 0.9825 0.6542 0.4705 0.070 Uiso 1 1 calc GR . . .
H14C H 0.9881 0.5747 0.5077 0.070 Uiso 1 1 calc GR . . .
C147 C 0.89780(17) 0.59222(13) 0.43531(11) 0.0449(7) Uani 1 1 d . . . .
H14D H 0.9330 0.5475 0.4386 0.067 Uiso 1 1 calc GR . . .
H14E H 0.9222 0.6271 0.4018 0.067 Uiso 1 1 calc GR . . .
H14F H 0.8491 0.5870 0.4300 0.067 Uiso 1 1 calc GR . . .
C149 C 0.16158(14) 0.62114(13) 0.98231(10) 0.0324(6) Uani 1 1 d . . . .
C150 C 0.15558(16) 0.60464(14) 1.04728(10) 0.0420(7) Uani 1 1 d . . . .
H15A H 0.1456 0.5569 1.0661 0.063 Uiso 1 1 calc GR . . .
H15B H 0.1129 0.6370 1.0648 0.063 Uiso 1 1 calc GR . . .
H15C H 0.2044 0.6094 1.0527 0.063 Uiso 1 1 calc GR . . .
C151 C 0.08893(15) 0.61177(15) 0.97121(12) 0.0458(7) Uani 1 1 d . . . .
H15D H 0.0959 0.6208 0.9292 0.069 Uiso 1 1 calc GR . . .
H15E H 0.0446 0.6445 0.9867 0.069 Uiso 1 1 calc GR . . .
H15F H 0.0792 0.5640 0.9905 0.069 Uiso 1 1 calc GR . . .
C153 C 0.71002(14) 0.99611(12) 0.41835(11) 0.0363(6) Uani 1 1 d . . . .
C154 C 0.73811(17) 1.01182(14) 0.46329(13) 0.0488(7) Uani 1 1 d . . . .
H15G H 0.6975 1.0075 0.5000 0.073 Uiso 1 1 calc GR . . .
H15H H 0.7499 1.0593 0.4491 0.073 Uiso 1 1 calc GR . . .
H15I H 0.7851 0.9788 0.4697 0.073 Uiso 1 1 calc GR . . .
C155 C 0.77589(16) 0.99779(14) 0.36231(12) 0.0471(7) Uani 1 1 d . . . .
H15J H 0.8218 0.9651 0.3714 0.071 Uiso 1 1 calc GR . . .
H15K H 0.7887 1.0449 0.3455 0.071 Uiso 1 1 calc GR . . .
H15L H 0.7592 0.9845 0.3342 0.071 Uiso 1 1 calc GR . . .
C156 C 0.64270(15) 1.05365(13) 0.40303(13) 0.0438(7) Uani 1 1 d . . . .
H15M H 0.6231 1.0432 0.3750 0.066 Uiso 1 1 calc GR . . .
H15N H 0.6613 1.0984 0.3858 0.066 Uiso 1 1 calc GR . . .
H15O H 0.6009 1.0560 0.4385 0.066 Uiso 1 1 calc GR . . .
C157 C 0.17677(13) 0.62764(13) 0.52497(10) 0.0330(6) Uani 1 1 d . . . .
C158 C 0.13183(15) 0.70052(14) 0.50554(13) 0.0481(7) Uani 1 1 d . . . .
H15P H 0.1264 0.7274 0.5332 0.072 Uiso 1 1 calc GR . . .
H15Q H 0.0802 0.6968 0.5044 0.072 Uiso 1 1 calc GR . . .
H15R H 0.1601 0.7240 0.4666 0.072 Uiso 1 1 calc GR . . .
C159 C 0.18379(15) 0.58739(14) 0.48087(11) 0.0410(6) Uani 1 1 d . . . .
H15S H 0.2159 0.6091 0.4428 0.061 Uiso 1 1 calc GR . . .
H15T H 0.1320 0.5882 0.4773 0.061 Uiso 1 1 calc GR . . .
H15U H 0.2080 0.5391 0.4943 0.061 Uiso 1 1 calc GR . . .
C160 C 0.13091(15) 0.59111(17) 0.58543(12) 0.0526(8) Uani 1 1 d . . . .
H16A H 0.1583 0.5438 0.5978 0.079 Uiso 1 1 calc GR . . .
H16B H 0.0790 0.5891 0.5836 0.079 Uiso 1 1 calc GR . . .
H16C H 0.1262 0.6171 0.6135 0.079 Uiso 1 1 calc GR . . .
C161 C 1.00711(13) 0.16643(12) 0.66415(10) 0.0308(5) Uani 1 1 d . . . .
C162 C 1.02428(15) 0.15898(14) 0.60201(11) 0.0410(6) Uani 1 1 d . . . .
H16D H 0.9767 0.1534 0.5953 0.061 Uiso 1 1 calc GR . . .
H16E H 1.0641 0.1181 0.5972 0.061 Uiso 1 1 calc GR . . .
H16F H 1.0430 0.2007 0.5739 0.061 Uiso 1 1 calc GR . . .
C163 C 0.98286(15) 0.09924(13) 0.70799(12) 0.0426(7) Uani 1 1 d . . . .
H16G H 0.9727 0.1035 0.7477 0.064 Uiso 1 1 calc GR . . .
H16H H 1.0247 0.0601 0.7019 0.064 Uiso 1 1 calc GR . . .
H16I H 0.9357 0.0911 0.7024 0.064 Uiso 1 1 calc GR . . .
C164 C 1.08112(14) 0.17660(13) 0.67347(12) 0.0392(6) Uani 1 1 d . . . .
H16J H 1.1007 0.2167 0.6433 0.059 Uiso 1 1 calc GR . . .
H16K H 1.1204 0.1348 0.6711 0.059 Uiso 1 1 calc GR . . .
H16L H 1.0699 0.1848 0.7120 0.059 Uiso 1 1 calc GR . . .
C165 C 0.81458(16) 0.82798(13) 0.62091(11) 0.0418(7) Uani 1 1 d . . . .
C166 C 0.8445(2) 0.82936(15) 0.67092(14) 0.0655(9) Uani 1 1 d . . . .
H16M H 0.8020 0.8263 0.7065 0.098 Uiso 1 1 calc GR . . .
H16N H 0.8645 0.8729 0.6612 0.098 Uiso 1 1 calc GR . . .
H16O H 0.8863 0.7898 0.6772 0.098 Uiso 1 1 calc GR . . .
C167 C 0.87995(17) 0.83396(15) 0.56481(12) 0.0536(8) Uani 1 1 d . . . .
H16P H 0.9228 0.7954 0.5706 0.080 Uiso 1 1 calc GR . . .
H16Q H 0.8985 0.8782 0.5547 0.080 Uiso 1 1 calc GR . . .
H16R H 0.8605 0.8321 0.5332 0.080 Uiso 1 1 calc GR . . .
C168 C 0.75084(18) 0.89129(14) 0.61181(14) 0.0583(8) Uani 1 1 d . . . .
H16S H 0.7285 0.8902 0.5814 0.087 Uiso 1 1 calc GR . . .
H16T H 0.7731 0.9340 0.5999 0.087 Uiso 1 1 calc GR . . .
H16U H 0.7101 0.8902 0.6483 0.087 Uiso 1 1 calc GR . . .
C169 C 0.22037(14) 0.29289(13) 0.71662(11) 0.0371(6) Uani 1 1 d . . . .
C170 C 0.14652(16) 0.34472(16) 0.70980(14) 0.0571(8) Uani 1 1 d . . . .
H17A H 0.1238 0.3624 0.7446 0.086 Uiso 1 1 calc GR . . .
H17B H 0.1092 0.3215 0.7050 0.086 Uiso 1 1 calc GR . . .
H17C H 0.1591 0.3835 0.6754 0.086 Uiso 1 1 calc GR . . .
C171 C 0.25713(18) 0.27043(19) 0.66013(16) 0.0740(11) Uani 1 1 d . . . .
H17D H 0.2660 0.3116 0.6273 0.111 Uiso 1 1 calc GR . . .
H17E H 0.2222 0.2456 0.6543 0.111 Uiso 1 1 calc GR . . .
H17F H 0.3068 0.2397 0.6624 0.111 Uiso 1 1 calc GR . . .
C172 C 0.1971(2) 0.2311(2) 0.76603(17) 0.0965(15) Uani 1 1 d . . . .
H17G H 0.2431 0.1958 0.7704 0.145 Uiso 1 1 calc GR . . .
H17H H 0.1596 0.2115 0.7576 0.145 Uiso 1 1 calc GR . . .
H17I H 0.1732 0.2458 0.8022 0.145 Uiso 1 1 calc GR . . .
C173 C 0.85856(14) 0.17695(12) 0.87818(11) 0.0351(6) Uani 1 1 d . . . .
C174 C 0.85794(16) 0.10335(13) 0.87765(14) 0.0514(8) Uani 1 1 d . . . .
H17J H 0.8095 0.0881 0.9039 0.077 Uiso 1 1 calc GR . . .
H17K H 0.9023 0.0721 0.8908 0.077 Uiso 1 1 calc GR . . .
H17L H 0.8616 0.1023 0.8380 0.077 Uiso 1 1 calc GR . . .
C175 C 0.84533(18) 0.17902(15) 0.94106(12) 0.0539(8) Uani 1 1 d . . . .
H17M H 0.8457 0.2263 0.9419 0.081 Uiso 1 1 calc GR . . .
H17N H 0.8868 0.1469 0.9574 0.081 Uiso 1 1 calc GR . . .
H17O H 0.7950 0.1652 0.9643 0.081 Uiso 1 1 calc GR . . .
C176 C 0.93838(15) 0.19657(14) 0.84199(12) 0.0466(7) Uani 1 1 d . . . .
H17P H 0.9457 0.1973 0.8013 0.070 Uiso 1 1 calc GR . . .
H17Q H 0.9792 0.1622 0.8575 0.070 Uiso 1 1 calc GR . . .
H17R H 0.9411 0.2427 0.8441 0.070 Uiso 1 1 calc GR . . .
C177 C 0.45548(15) 1.01720(12) 0.72423(11) 0.0377(6) Uani 1 1 d . . . .
C178 C 0.4737(2) 1.03760(15) 0.77152(14) 0.0665(10) Uani 1 1 d . . . .
H17S H 0.4317 1.0292 0.8073 0.100 Uiso 1 1 calc GR . . .
H17T H 0.4783 1.0870 0.7586 0.100 Uiso 1 1 calc GR . . .
H17U H 0.5227 1.0097 0.7791 0.100 Uiso 1 1 calc GR . . .
C179 C 0.37903(17) 1.06192(14) 0.71287(14) 0.0578(8) Uani 1 1 d . . . .
H17V H 0.3682 1.0516 0.6807 0.087 Uiso 1 1 calc GR . . .
H17W H 0.3833 1.1113 0.7025 0.087 Uiso 1 1 calc GR . . .
H17X H 0.3367 1.0515 0.7481 0.087 Uiso 1 1 calc GR . . .
C180 C 0.51935(17) 1.03290(14) 0.66779(12) 0.0533(8) Uani 1 1 d . . . .
H18A H 0.5697 1.0079 0.6748 0.080 Uiso 1 1 calc GR . . .
H18B H 0.5204 1.0830 0.6546 0.080 Uiso 1 1 calc GR . . .
H18C H 0.5089 1.0178 0.6378 0.080 Uiso 1 1 calc GR . . .
C181 C 0.08402(14) 0.50373(14) 0.82793(10) 0.0357(6) Uani 1 1 d . . . .
C182 C 0.07268(16) 0.52964(15) 0.76551(11) 0.0468(7) Uani 1 1 d . . . .
H18D H 0.0638 0.5806 0.7539 0.070 Uiso 1 1 calc GR . . .
H18E H 0.0278 0.5127 0.7646 0.070 Uiso 1 1 calc GR . . .
H18F H 0.1193 0.5120 0.7385 0.070 Uiso 1 1 calc GR . . .
C183 C 0.01335(14) 0.53491(15) 0.86949(12) 0.0457(7) Uani 1 1 d . . . .
H18G H 0.0204 0.5183 0.9091 0.069 Uiso 1 1 calc GR . . .
H18H H -0.0334 0.5206 0.8690 0.069 Uiso 1 1 calc GR . . .
H18I H 0.0078 0.5858 0.8570 0.069 Uiso 1 1 calc GR . . .
C184 C 0.08987(15) 0.42474(14) 0.84728(12) 0.0437(7) Uani 1 1 d . . . .
H18J H 0.1362 0.4037 0.8222 0.065 Uiso 1 1 calc GR . . .
H18K H 0.0436 0.4119 0.8444 0.065 Uiso 1 1 calc GR . . .
H18L H 0.0936 0.4078 0.8878 0.065 Uiso 1 1 calc GR . . .
C185 C 0.81043(14) 0.65956(13) 0.97200(11) 0.0361(6) Uani 1 1 d . . . .
C186 C 0.85569(14) 0.58686(13) 0.98899(11) 0.0397(6) Uani 1 1 d . . . .
H18M H 0.8231 0.5585 1.0230 0.060 Uiso 1 1 calc GR . . .
H18N H 0.9024 0.5897 0.9986 0.060 Uiso 1 1 calc GR . . .
H18O H 0.8708 0.5655 0.9564 0.060 Uiso 1 1 calc GR . . .
C187 C 0.78894(16) 0.69247(15) 1.02354(13) 0.0493(8) Uani 1 1 d . . . .
H18P H 0.7649 0.7412 1.0118 0.074 Uiso 1 1 calc GR . . .
H18Q H 0.8360 0.6901 1.0351 0.074 Uiso 1 1 calc GR . . .
H18R H 0.7522 0.6670 1.0565 0.074 Uiso 1 1 calc GR . . .
C188 C 0.86281(16) 0.70298(15) 0.91870(13) 0.0512(8) Uani 1 1 d . . . .
H18S H 0.8743 0.6834 0.8853 0.077 Uiso 1 1 calc GR . . .
H18T H 0.9114 0.7020 0.9276 0.077 Uiso 1 1 calc GR . . .
H18U H 0.8361 0.7511 0.9092 0.077 Uiso 1 1 calc GR . . .
C189 C 0.14594(15) 1.01161(14) 0.88310(12) 0.0449(7) Uani 1 1 d . . . .
C190 C 0.18283(17) 1.07266(14) 0.87886(15) 0.0641(9) Uani 1 1 d . . . .
H19A H 0.1957 1.0661 0.9156 0.096 Uiso 1 1 calc GR . . .
H19B H 0.1462 1.1161 0.8713 0.096 Uiso 1 1 calc GR . . .
H19C H 0.2303 1.0750 0.8469 0.096 Uiso 1 1 calc GR . . .
C191 C 0.07252(15) 1.00962(15) 0.93388(12) 0.0530(8) Uani 1 1 d . . . .
H19D H 0.0456 0.9728 0.9361 0.079 Uiso 1 1 calc GR . . .
H19E H 0.0381 1.0546 0.9275 0.079 Uiso 1 1 calc GR . . .
H19F H 0.0870 1.0002 0.9704 0.079 Uiso 1 1 calc GR . . .
C192 C 0.1247(2) 1.02313(18) 0.82605(13) 0.0729(10) Uani 1 1 d . . . .
H19G H 0.1718 1.0255 0.7938 0.109 Uiso 1 1 calc GR . . .
H19H H 0.0883 1.0668 0.8191 0.109 Uiso 1 1 calc GR . . .
H19I H 0.1003 0.9844 0.8287 0.109 Uiso 1 1 calc GR . . .
C301 C 0.7548(3) 0.0904(3) 0.6398(3) 0.112(2) Uani 0.852(5) 1 d . P A 2
H30A H 0.7473 0.1409 0.6234 0.167 Uiso 0.852(5) 1 calc GR P A 2
H30B H 0.7239 0.0697 0.6259 0.167 Uiso 0.852(5) 1 calc GR P A 2
H30C H 0.8099 0.0710 0.6275 0.167 Uiso 0.852(5) 1 calc GR P A 2
C302 C 0.7283(3) 0.0737(2) 0.7075(2) 0.0926(16) Uani 0.852(5) 1 d . P A 2
H30D H 0.7574 0.0973 0.7210 0.111 Uiso 0.852(5) 1 calc R P A 2
H30E H 0.6725 0.0929 0.7195 0.111 Uiso 0.852(5) 1 calc R P A 2
C303 C 0.7402(3) -0.0004(3) 0.7358(3) 0.128(2) Uani 0.852(5) 1 d . P A 2
H30F H 0.7104 -0.0231 0.7221 0.153 Uiso 0.852(5) 1 calc R P A 2
H30G H 0.7958 -0.0191 0.7221 0.153 Uiso 0.852(5) 1 calc R P A 2
C304 C 0.7197(4) -0.0207(4) 0.7969(2) 0.136(3) Uani 0.852(5) 1 d . P A 2
H30H H 0.6642 -0.0020 0.8114 0.163 Uiso 0.852(5) 1 calc R P A 2
H30I H 0.7507 -0.0002 0.8114 0.163 Uiso 0.852(5) 1 calc R P A 2
C305 C 0.7332(4) -0.1028(3) 0.8224(3) 0.142(3) Uani 0.852(5) 1 d . P A 2
H30J H 0.7850 -0.1226 0.8025 0.213 Uiso 0.852(5) 1 calc GR P A 2
H30K H 0.6939 -0.1223 0.8162 0.213 Uiso 0.852(5) 1 calc GR P A 2
H30L H 0.7290 -0.1140 0.8643 0.213 Uiso 0.852(5) 1 calc GR P A 2
O201 O 0.67453(10) 0.58157(9) 0.53758(8) 0.0425(4) Uani 1 1 d . . . .
H20A H 0.6538 0.5467 0.5630 0.064 Uiso 1 1 d G . . .
H20B H 0.7228 0.5765 0.5379 0.064 Uiso 1 1 d G . . .
O202 O 0.62931(9) 0.46578(8) 0.63401(7) 0.0308(4) Uani 1 1 d . . . .
H20C H 0.5941 0.4843 0.6600 0.046 Uiso 1 1 d G . . .
H20D H 0.6112 0.4345 0.6274 0.046 Uiso 1 1 d G . . .
O203 O 0.53201(10) 0.52013(8) 0.72783(7) 0.0341(4) Uani 1 1 d . . . .
H20E H 0.5421 0.5350 0.7533 0.051 Uiso 1 1 d G . . .
H20F H 0.5015 0.5528 0.7094 0.051 Uiso 1 1 d G . . .
O204 O 0.54065(9) 0.58129(8) 0.81056(7) 0.0316(4) Uani 1 1 d . . . .
H20G H 0.5262 0.5479 0.8411 0.047 Uiso 1 1 d G . . .
H20H H 0.5879 0.5855 0.8072 0.047 Uiso 1 1 d G . . .
O205 O 0.39681(14) 0.59232(10) 0.92820(8) 0.0430(5) Uani 1 1 d . . . .
H20I H 0.428(2) 0.547(2) 0.9309(15) 0.091(12) Uiso 1 1 d . . . .
H20J H 0.340(2) 0.5888(17) 0.9422(14) 0.086(12) Uiso 1 1 d . . . .
H152 H 0.2244(18) 0.5782(16) 0.9226(14) 0.078(11) Uiso 1 1 d . . . .

loop_
_atom_site_aniso_label
_atom_site_aniso_U_11
_atom_site_aniso_U_22
_atom_site_aniso_U_33
_atom_site_aniso_U_23
_atom_site_aniso_U_13
_atom_site_aniso_U_12
O148 0.0415(10) 0.0272(9) 0.0268(9) 0.0014(7) -0.0090(8) -0.0079(8)
O152 0.0409(11) 0.0370(11) 0.0417(11) -0.0145(9) -0.0018(9) -0.0022(8)
N3 0.0249(10) 0.0189(10) 0.0309(11) -0.0051(8) -0.0096(8) 0.0013(8)
N6 0.0225(10) 0.0220(11) 0.0265(10) -0.0022(8) -0.0080(8) 0.0013(8)
N23 0.0180(9) 0.0201(10) 0.0274(10) -0.0049(8) -0.0047(8) -0.0014(8)
N26 0.0223(10) 0.0191(10) 0.0313(11) -0.0044(8) -0.0068(8) -0.0045(8)
N43 0.0292(11) 0.0180(10) 0.0295(10) -0.0056(8) -0.0110(9) -0.0040(8)
N46 0.0268(10) 0.0177(10) 0.0273(10) -0.0043(8) -0.0096(8) -0.0010(8)
N63 0.0254(10) 0.0160(10) 0.0265(10) -0.0022(8) -0.0080(8) -0.0010(8)
N66 0.0212(10) 0.0214(11) 0.0278(10) -0.0054(8) -0.0093(8) -0.0023(8)
N83 0.0247(10) 0.0211(11) 0.0268(10) -0.0057(8) -0.0085(8) -0.0035(8)
N86 0.0267(11) 0.0210(11) 0.0303(11) -0.0050(8) -0.0085(9) -0.0011(9)
N102 0.0223(10) 0.0217(11) 0.0245(10) -0.0049(8) -0.0046(8) -0.0027(8)
N108 0.0301(11) 0.0236(11) 0.0251(10) -0.0069(8) -0.0072(9) 0.0006(9)
N114 0.0255(10) 0.0240(11) 0.0220(10) -0.0042(8) -0.0053(8) -0.0039(9)
N120 0.0238(10) 0.0223(10) 0.0222(10) -0.0035(8) -0.0056(8) -0.0039(8)
C1 0.0247(12) 0.0225(13) 0.0311(13) -0.0068(10) -0.0114(10) 0.0024(10)
C2 0.0293(13) 0.0194(13) 0.0271(12) -0.0051(10) -0.0085(10) -0.0003(10)
C4 0.0233(12) 0.0251(13) 0.0245(12) -0.0064(10) -0.0074(10) 0.0017(10)
C5 0.0253(12) 0.0235(13) 0.0227(12) -0.0055(10) -0.0064(10) 0.0023(10)
C7 0.0233(12) 0.0274(13) 0.0189(11) -0.0055(10) -0.0050(9) -0.0011(10)
C8 0.0239(12) 0.0299(14) 0.0218(12) -0.0064(10) -0.0061(10) -0.0008(10)
C9 0.0314(13) 0.0298(14) 0.0264(12) -0.0041(10) -0.0079(11) -0.0062(11)
C10 0.0229(12) 0.0336(15) 0.0286(13) -0.0110(11) -0.0068(10) 0.0005(11)
C11 0.0231(12) 0.0286(14) 0.0280(13) -0.0073(10) -0.0082(10) 0.0046(10)
C12 0.0259(12) 0.0280(13) 0.0209(12) -0.0065(10) -0.0058(10) -0.0007(10)
C13 0.0239(12) 0.0257(13) 0.0233(12) -0.0073(10) -0.0053(10) 0.0011(10)
C14 0.0231(12) 0.0293(14) 0.0311(13) -0.0100(11) -0.0084(10) 0.0049(11)
C15 0.0300(13) 0.0225(13) 0.0312(13) -0.0068(10) -0.0077(11) 0.0051(11)
C16 0.0267(13) 0.0252(13) 0.0273(13) -0.0056(10) -0.0065(10) 0.0027(10)
C17 0.0270(13) 0.0252(14) 0.0313(13) -0.0075(10) -0.0092(11) -0.0006(10)
C18 0.0291(13) 0.0208(13) 0.0407(14) -0.0089(11) -0.0152(11) 0.0060(10)
C19 0.0324(14) 0.0201(13) 0.0355(14) -0.0073(10) -0.0139(11) 0.0019(10)
C20 0.0270(13) 0.0227(13) 0.0395(14) -0.0102(11) -0.0101(11) -0.0007(10)
C21 0.0235(12) 0.0238(13) 0.0260(12) -0.0036(10) -0.0060(10) -0.0044(10)
C22 0.0222(12) 0.0222(13) 0.0203(11) -0.0029(9) -0.0041(9) -0.0038(10)
C24 0.0240(12) 0.0209(12) 0.0190(11) -0.0047(9) -0.0018(9) -0.0046(10)
C25 0.0215(12) 0.0230(13) 0.0177(11) -0.0038(9) -0.0028(9) -0.0018(10)
C27 0.0296(13) 0.0179(12) 0.0200(11) -0.0025(9) -0.0033(10) -0.0059(10)
C28 0.0298(13) 0.0228(13) 0.0242(12) -0.0060(10) -0.0042(10) -0.0033(10)
C29 0.0416(15) 0.0215(13) 0.0273(13) -0.0050(10) -0.0036(11) -0.0040(11)
C30 0.0425(15) 0.0241(14) 0.0276(13) -0.0062(10) -0.0061(11) -0.0096(12)
C31 0.0313(13) 0.0298(14) 0.0274(13) -0.0090(10) -0.0027(10) -0.0120(11)
C32 0.0282(13) 0.0261(13) 0.0232(12) -0.0066(10) -0.0039(10) -0.0065(10)
C33 0.0280(13) 0.0237(13) 0.0210(11) -0.0062(9) -0.0052(10) -0.0065(10)
C34 0.0258(13) 0.0305(14) 0.0285(13) -0.0105(10) -0.0061(10) -0.0089(11)
C35 0.0210(12) 0.0310(14) 0.0279(12) -0.0103(10) -0.0074(10) -0.0016(10)
C36 0.0257(12) 0.0220(13) 0.0224(12) -0.0050(9) -0.0073(10) -0.0010(10)
C37 0.0273(12) 0.0236(13) 0.0199(11) -0.0027(9) -0.0065(10) -0.0032(10)
C38 0.0200(12) 0.0283(13) 0.0250(12) -0.0037(10) -0.0056(10) -0.0029(10)
C39 0.0285(13) 0.0227(13) 0.0266(12) -0.0033(10) -0.0069(10) -0.0030(10)
C40 0.0281(13) 0.0206(13) 0.0321(13) -0.0056(10) -0.0092(11) -0.0036(10)
C41 0.0290(13) 0.0278(14) 0.0220(12) -0.0073(10) -0.0079(10) -0.0036(10)
C42 0.0306(13) 0.0257(13) 0.0208(11) -0.0076(10) -0.0082(10) -0.0037(10)
C44 0.0299(13) 0.0193(12) 0.0222(12) -0.0073(9) -0.0083(10) 0.0006(10)
C45 0.0278(13) 0.0230(13) 0.0220(12) -0.0057(10) -0.0060(10) -0.0038(10)
C47 0.0248(12) 0.0224(13) 0.0183(11) -0.0047(9) -0.0058(9) 0.0014(10)
C48 0.0262(12) 0.0235(13) 0.0204(11) -0.0053(9) -0.0038(10) -0.0012(10)
C49 0.0303(13) 0.0255(13) 0.0246(12) -0.0061(10) -0.0085(10) 0.0001(10)
C50 0.0288(13) 0.0287(14) 0.0247(12) -0.0060(10) -0.0081(10) 0.0021(11)
C51 0.0381(14) 0.0202(13) 0.0283(13) -0.0059(10) -0.0101(11) 0.0027(11)
C52 0.0299(13) 0.0219(13) 0.0217(12) -0.0048(9) -0.0078(10) -0.0003(10)
C53 0.0342(13) 0.0222(13) 0.0244(12) -0.0056(10) -0.0089(10) -0.0020(10)
C54 0.0448(15) 0.0200(13) 0.0386(14) -0.0051(11) -0.0214(12) -0.0023(11)
C55 0.0441(15) 0.0201(13) 0.0421(15) -0.0074(11) -0.0180(12) -0.0066(11)
C56 0.0371(14) 0.0237(13) 0.0260(12) -0.0054(10) -0.0112(11) -0.0061(11)
C57 0.0329(13) 0.0262(13) 0.0235(12) -0.0059(10) -0.0091(10) -0.0061(11)
C58 0.0422(15) 0.0238(13) 0.0320(13) -0.0027(10) -0.0161(12) -0.0091(11)
C59 0.0327(14) 0.0314(14) 0.0285(13) -0.0053(11) -0.0124(11) -0.0062(11)
C60 0.0308(13) 0.0328(15) 0.0288(13) -0.0041(11) -0.0119(11) -0.0031(11)
C61 0.0318(13) 0.0192(13) 0.0248(12) -0.0041(10) -0.0068(10) -0.0034(10)
C62 0.0291(13) 0.0191(12) 0.0216(11) -0.0055(9) -0.0053(10) -0.0042(10)
C64 0.0222(12) 0.0217(12) 0.0237(12) -0.0075(9) -0.0065(10) -0.0014(10)
C65 0.0268(12) 0.0217(13) 0.0197(11) -0.0059(9) -0.0048(10) -0.0018(10)
C67 0.0220(12) 0.0292(13) 0.0190(11) -0.0058(10) -0.0051(9) -0.0051(10)
C68 0.0270(12) 0.0271(13) 0.0187(11) -0.0049(10) -0.0058(10) -0.0050(10)
C69 0.0285(13) 0.0314(14) 0.0219(12) -0.0055(10) -0.0048(10) -0.0095(11)
C70 0.0239(12) 0.0393(15) 0.0238(12) -0.0079(11) -0.0052(10) -0.0077(11)
C71 0.0222(12) 0.0358(15) 0.0267(12) -0.0096(11) -0.0081(10) -0.0017(11)
C72 0.0247(12) 0.0296(14) 0.0227(12) -0.0077(10) -0.0053(10) -0.0030(10)
C73 0.0235(12) 0.0299(14) 0.0222(12) -0.0064(10) -0.0073(10) -0.0002(10)
C74 0.0246(13) 0.0338(15) 0.0329(13) -0.0096(11) -0.0121(11) 0.0032(11)
C75 0.0299(13) 0.0236(13) 0.0305(13) -0.0078(10) -0.0107(11) 0.0052(11)
C76 0.0279(13) 0.0241(13) 0.0254(12) -0.0071(10) -0.0078(10) -0.0003(10)
C77 0.0336(13) 0.0219(13) 0.0231(12) -0.0044(10) -0.0072(10) -0.0012(11)
C78 0.0334(14) 0.0205(13) 0.0299(13) -0.0060(10) -0.0086(11) 0.0021(11)
C79 0.0378(14) 0.0207(13) 0.0295(13) -0.0053(10) -0.0081(11) -0.0031(11)
C80 0.0371(14) 0.0224(13) 0.0300(13) -0.0048(10) -0.0080(11) -0.0077(11)
C81 0.0270(12) 0.0203(12) 0.0211(11) -0.0029(9) -0.0048(10) -0.0052(10)
C82 0.0219(12) 0.0273(13) 0.0175(11) -0.0036(9) -0.0027(9) -0.0049(10)
C84 0.0260(12) 0.0202(12) 0.0196(11) -0.0019(9) -0.0076(10) -0.0009(10)
C85 0.0290(13) 0.0253(13) 0.0222(12) -0.0050(10) -0.0058(10) -0.0047(10)
C87 0.0271(13) 0.0251(13) 0.0233(12) -0.0028(10) -0.0055(10) -0.0018(10)
C88 0.0308(13) 0.0297(14) 0.0233(12) -0.0025(10) -0.0071(10) -0.0004(11)
C89 0.0270(13) 0.0360(16) 0.0322(14) 0.0008(11) -0.0059(11) -0.0024(12)
C90 0.0322(14) 0.0293(15) 0.0304(14) 0.0021(11) -0.0042(11) 0.0015(11)
C91 0.0343(14) 0.0232(14) 0.0341(14) 0.0012(11) -0.0057(11) -0.0033(11)
C92 0.0267(13) 0.0271(14) 0.0231(12) -0.0018(10) -0.0023(10) -0.0009(11)
C93 0.0310(13) 0.0226(13) 0.0275(13) -0.0028(10) -0.0037(10) -0.0033(11)
C94 0.0414(15) 0.0180(13) 0.0400(14) -0.0040(11) -0.0132(12) -0.0039(11)
C95 0.0345(14) 0.0234(14) 0.0403(14) -0.0065(11) -0.0140(12) -0.0034(11)
C96 0.0321(13) 0.0230(13) 0.0226(12) -0.0021(10) -0.0067(10) -0.0076(10)
C97 0.0285(13) 0.0239(13) 0.0221(12) -0.0035(10) -0.0064(10) -0.0059(10)
C98 0.0334(14) 0.0250(13) 0.0304(13) -0.0050(10) -0.0106(11) -0.0080(11)
C99 0.0314(13) 0.0281(14) 0.0279(13) -0.0056(10) -0.0102(11) -0.0059(11)
C100 0.0289(13) 0.0237(13) 0.0242(12) -0.0023(10) -0.0087(10) -0.0013(10)
C101 0.0228(12) 0.0259(13) 0.0184(11) -0.0056(9) -0.0031(9) -0.0014(10)
C103 0.0253(12) 0.0213(13) 0.0241(12) -0.0048(10) -0.0063(10) -0.0021(10)
C104 0.0334(14) 0.0228(13) 0.0331(13) -0.0049(10) -0.0109(11) -0.0034(11)
C105 0.0329(14) 0.0241(14) 0.0348(14) -0.0050(11) -0.0089(11) -0.0083(11)
C106 0.0279(13) 0.0345(15) 0.0273(13) -0.0087(11) -0.0061(10) -0.0096(11)
C107 0.0319(13) 0.0201(13) 0.0226(12) -0.0036(10) -0.0063(10) 0.0004(10)
C109 0.0327(14) 0.0233(13) 0.0208(12) -0.0067(10) -0.0079(10) 0.0024(10)
C110 0.0313(13) 0.0311(15) 0.0260(13) -0.0069(11) -0.0082(11) 0.0011(11)
C111 0.0355(15) 0.0243(14) 0.0314(13) -0.0030(11) -0.0102(11) 0.0075(11)
C112 0.0368(15) 0.0240(13) 0.0277(13) -0.0035(10) -0.0051(11) -0.0018(11)
C113 0.0249(12) 0.0255(13) 0.0190(11) -0.0047(9) -0.0050(10) -0.0029(10)
C115 0.0303(13) 0.0212(13) 0.0218(12) -0.0016(9) -0.0075(10) -0.0059(10)
C116 0.0318(14) 0.0303(14) 0.0303(13) -0.0065(11) -0.0068(11) -0.0093(11)
C117 0.0305(14) 0.0387(16) 0.0393(15) -0.0068(12) -0.0142(12) -0.0096(12)
C118 0.0291(13) 0.0316(14) 0.0291(13) -0.0072(11) -0.0100(11) -0.0011(11)
C119 0.0276(12) 0.0221(13) 0.0206(11) -0.0044(9) -0.0048(10) -0.0058(10)
C121 0.0230(12) 0.0248(13) 0.0185(11) -0.0018(9) -0.0033(9) -0.0046(10)
C122 0.0228(12) 0.0258(13) 0.0230(12) -0.0048(10) -0.0053(10) -0.0005(10)
C123 0.0316(13) 0.0207(13) 0.0213(12) -0.0022(9) -0.0034(10) -0.0002(10)
C124 0.0308(13) 0.0222(13) 0.0240(12) -0.0056(10) -0.0044(10) -0.0070(10)
C125 0.0243(12) 0.0250(14) 0.0269(12) -0.0041(10) -0.0068(10) -0.0052(11)
C126 0.0258(13) 0.0238(14) 0.0300(13) -0.0044(10) -0.0084(10) -0.0046(11)
C127 0.0270(13) 0.0252(14) 0.0243(12) -0.0054(10) -0.0050(10) -0.0041(11)
C128 0.0209(12) 0.0301(14) 0.0272(12) -0.0090(11) -0.0041(10) -0.0061(11)
C129 0.0299(14) 0.0168(12) 0.0280(12) -0.0039(10) -0.0075(11) -0.0024(10)
C130 0.0307(14) 0.0161(12) 0.0294(13) -0.0047(10) -0.0075(11) -0.0035(10)
C131 0.0365(15) 0.0154(12) 0.0278(13) -0.0027(10) -0.0058(11) 0.0017(11)
C132 0.0353(15) 0.0155(12) 0.0286(13) -0.0029(10) -0.0080(11) 0.0022(10)
C133 0.0265(13) 0.0286(15) 0.0269(13) -0.0078(11) -0.0100(10) 0.0031(11)
C134 0.0265(13) 0.0282(15) 0.0253(12) -0.0083(10) -0.0100(10) 0.0015(11)
C135 0.0203(12) 0.0268(14) 0.0240(12) -0.0047(10) -0.0065(10) 0.0016(10)
C136 0.0218(12) 0.0264(14) 0.0246(12) -0.0050(10) -0.0054(10) -0.0029(10)
C137 0.0315(13) 0.0201(13) 0.0253(12) -0.0034(10) -0.0070(10) -0.0077(11)
C138 0.0324(13) 0.0210(13) 0.0247(12) -0.0033(10) -0.0042(10) -0.0120(11)
C139 0.0322(13) 0.0236(13) 0.0249(12) -0.0057(10) -0.0059(11) -0.0097(11)
C140 0.0317(13) 0.0229(13) 0.0257(12) -0.0041(10) -0.0064(11) -0.0084(11)
C141 0.0220(12) 0.0239(13) 0.0213(12) -0.0026(10) -0.0072(10) 0.0000(10)
C142 0.0228(12) 0.0246(13) 0.0214(12) -0.0029(10) -0.0065(10) -0.0008(10)
C143 0.0231(13) 0.0373(16) 0.0285(13) -0.0075(11) -0.0070(10) 0.0007(11)
C144 0.0258(13) 0.0394(17) 0.0318(14) -0.0087(12) -0.0072(11) -0.0010(12)
C145 0.0261(12) 0.0212(13) 0.0254(12) 0.0006(10) -0.0040(10) -0.0036(10)
C146 0.0277(14) 0.0327(16) 0.070(2) 0.0027(14) -0.0201(14) 0.0010(12)
C147 0.0593(18) 0.0313(15) 0.0316(14) -0.0062(12) -0.0025(13) 0.0006(13)
C149 0.0301(13) 0.0312(14) 0.0343(14) -0.0101(11) -0.0031(11) -0.0066(11)
C150 0.0491(17) 0.0401(16) 0.0333(14) -0.0070(12) -0.0046(13) -0.0121(13)
C151 0.0434(16) 0.0459(18) 0.0525(17) -0.0126(14) -0.0144(14) -0.0127(14)
C153 0.0368(15) 0.0196(13) 0.0539(17) -0.0081(12) -0.0201(13) 0.0021(11)
C154 0.0554(18) 0.0301(16) 0.073(2) -0.0161(14) -0.0357(16) 0.0000(13)
C155 0.0459(17) 0.0258(15) 0.0607(19) -0.0001(13) -0.0141(15) -0.0040(13)
C156 0.0482(17) 0.0204(14) 0.0663(19) -0.0090(13) -0.0265(15) 0.0003(12)
C157 0.0244(13) 0.0391(15) 0.0356(14) -0.0099(12) -0.0096(11) -0.0026(11)
C158 0.0310(15) 0.0438(18) 0.077(2) -0.0207(15) -0.0249(14) 0.0024(13)
C159 0.0340(15) 0.0451(17) 0.0503(16) -0.0150(13) -0.0174(13) -0.0061(13)
C160 0.0268(14) 0.077(2) 0.0466(17) -0.0096(15) -0.0037(13) -0.0104(14)
C161 0.0256(13) 0.0265(14) 0.0387(14) -0.0078(11) -0.0096(11) -0.0005(10)
C162 0.0330(14) 0.0426(17) 0.0489(16) -0.0222(13) -0.0116(13) 0.0059(12)
C163 0.0376(15) 0.0276(15) 0.0564(17) -0.0071(13) -0.0146(13) 0.0041(12)
C164 0.0302(14) 0.0338(15) 0.0543(17) -0.0166(13) -0.0165(13) 0.0075(12)
C165 0.0597(18) 0.0266(15) 0.0427(16) -0.0038(12) -0.0140(14) -0.0193(13)
C166 0.109(3) 0.0364(18) 0.069(2) -0.0088(15) -0.038(2) -0.0304(18)
C167 0.062(2) 0.0413(18) 0.0561(19) -0.0024(14) -0.0075(16) -0.0288(15)
C168 0.076(2) 0.0266(16) 0.072(2) -0.0090(14) -0.0138(18) -0.0179(15)
C169 0.0356(14) 0.0370(15) 0.0431(15) -0.0042(12) -0.0170(12) -0.0127(12)
C170 0.0476(18) 0.060(2) 0.081(2) -0.0299(17) -0.0308(17) -0.0059(15)
C171 0.0496(19) 0.100(3) 0.106(3) -0.070(2) -0.0214(19) -0.0145(19)
C172 0.097(3) 0.094(3) 0.106(3) 0.046(2) -0.067(3) -0.070(2)
C173 0.0361(14) 0.0263(14) 0.0396(15) -0.0051(11) -0.0164(12) 0.0051(11)
C174 0.0466(17) 0.0310(16) 0.075(2) -0.0086(14) -0.0313(16) 0.0100(13)
C175 0.063(2) 0.0495(19) 0.0456(17) -0.0058(14) -0.0275(15) 0.0068(15)
C176 0.0363(15) 0.0413(17) 0.0560(18) -0.0061(14) -0.0200(14) 0.0066(13)
C177 0.0475(16) 0.0204(13) 0.0416(15) -0.0036(11) -0.0113(13) -0.0051(12)
C178 0.110(3) 0.0280(17) 0.072(2) -0.0162(15) -0.034(2) -0.0123(17)
C179 0.062(2) 0.0178(15) 0.083(2) -0.0036(14) -0.0177(17) -0.0026(14)
C180 0.062(2) 0.0291(16) 0.0579(19) 0.0031(13) -0.0112(16) -0.0129(14)
C181 0.0308(14) 0.0476(17) 0.0348(14) -0.0110(12) -0.0106(11) -0.0140(12)
C182 0.0457(17) 0.0591(19) 0.0460(16) -0.0124(14) -0.0230(14) -0.0140(14)
C183 0.0284(14) 0.063(2) 0.0546(18) -0.0215(15) -0.0101(13) -0.0157(13)
C184 0.0400(16) 0.0458(17) 0.0539(17) -0.0104(14) -0.0177(14) -0.0183(13)
C185 0.0371(15) 0.0333(15) 0.0425(15) -0.0059(12) -0.0191(12) -0.0075(12)
C186 0.0322(14) 0.0411(16) 0.0492(16) -0.0108(13) -0.0177(13) -0.0039(12)
C187 0.0548(18) 0.0444(18) 0.0646(19) -0.0206(15) -0.0379(16) 0.0018(14)
C188 0.0390(16) 0.0484(18) 0.066(2) 0.0035(15) -0.0231(15) -0.0178(14)
C189 0.0359(15) 0.0340(16) 0.0449(16) 0.0043(13) -0.0049(13) 0.0035(12)
C190 0.0461(18) 0.0298(17) 0.084(2) 0.0056(15) -0.0018(16) 0.0055(14)
C191 0.0359(16) 0.0368(17) 0.0620(19) -0.0020(14) -0.0026(14) 0.0101(13)
C192 0.069(2) 0.066(2) 0.058(2) 0.0040(17) -0.0271(18) 0.0233(18)
C301 0.107(4) 0.080(4) 0.157(6) -0.061(4) -0.011(4) -0.023(3)
C302 0.093(4) 0.049(3) 0.127(5) -0.017(3) -0.030(3) 0.001(2)
C303 0.095(4) 0.107(5) 0.154(6) -0.033(4) -0.005(4) -0.005(4)
C304 0.104(5) 0.177(7) 0.080(4) -0.018(4) -0.016(3) 0.032(4)
C305 0.129(5) 0.130(6) 0.122(5) -0.004(4) 0.000(4) -0.022(4)
O201 0.0419(11) 0.0279(10) 0.0508(12) 0.0016(8) -0.0143(9) -0.0057(8)
O202 0.0264(9) 0.0255(10) 0.0388(10) -0.0087(7) -0.0055(7) -0.0042(7)
O203 0.0426(11) 0.0206(9) 0.0412(10) -0.0094(8) -0.0200(8) 0.0051(8)
O204 0.0307(9) 0.0289(10) 0.0349(10) -0.0018(7) -0.0142(8) -0.0054(8)
O205 0.0633(14) 0.0341(12) 0.0371(11) 0.0006(8) -0.0224(10) -0.0179(11)

loop_
_atom_type_symbol
_atom_type_description
_atom_type_scat_dispersion_real
_atom_type_scat_dispersion_imag
_atom_type_scat_source
C C 0.0033 0.0016 'International Tables Vol C Tables 4.2.6.8 and 6.1.1.4'
H H 0.0000 0.0000 'International Tables Vol C Tables 4.2.6.8 and 6.1.1.4'
N N 0.0061 0.0033 'International Tables Vol C Tables 4.2.6.8 and 6.1.1.4'
O O 0.0106 0.0060 'International Tables Vol C Tables 4.2.6.8 and 6.1.1.4'

loop_
_geom_angle_atom_site_label_1
_geom_angle_atom_site_label_2
_geom_angle_atom_site_label_3
_geom_angle
C145 O148 H148 109.5
C149 O152 H152 103.0(19)
C2 N3 H3 125.9
C4 N3 H3 125.9
C4 N3 C2 108.22(18)
C5 N6 H6 125.9
C7 N6 H6 125.9
C7 N6 C5 108.19(17)
C22 N23 H23 126.0
C24 N23 H23 126.0
C24 N23 C22 107.97(17)
C25 N26 H26 125.8
C27 N26 H26 125.8
C27 N26 C25 108.32(18)
C42 N43 H43 126.0
C42 N43 C44 108.09(18)
C44 N43 H43 126.0
C45 N46 H46 125.8
C47 N46 H46 125.8
C47 N46 C45 108.42(18)
C62 N63 H63 126.2
C62 N63 C64 107.62(17)
C64 N63 H63 126.2
C65 N66 H66 125.9
C67 N66 H66 125.9
C67 N66 C65 108.15(17)
C82 N83 H83 125.9
C82 N83 C84 108.11(17)
C84 N83 H83 125.9
C85 N86 H86 126.0
C87 N86 H86 126.0
C87 N86 C85 108.00(18)
C103 N102 C101 116.94(18)
C107 N108 C109 117.68(19)
C113 N114 C115 117.32(18)
C119 N120 C121 117.74(18)
C2 C1 C126 119.4(2)
C20 C1 C2 116.9(2)
C20 C1 C126 123.6(2)
N3 C2 C1 129.8(2)
N3 C2 C17 109.00(19)
C1 C2 C17 121.2(2)
N3 C4 C5 131.3(2)
N3 C4 C16 109.80(19)
C5 C4 C16 118.76(19)
N6 C5 C4 131.21(19)
N6 C5 C13 109.38(19)
C13 C5 C4 119.4(2)
N6 C7 C8 129.9(2)
N6 C7 C12 109.13(19)
C8 C7 C12 120.9(2)
C7 C8 C127 122.5(2)
C9 C8 C7 117.1(2)
C9 C8 C127 120.3(2)
C8 C9 H9 118.3
C8 C9 C10 123.3(2)
C10 C9 H9 118.3
C9 C10 C157 119.1(2)
C11 C10 C9 117.8(2)
C11 C10 C157 123.1(2)
C10 C11 H11 119.6
C10 C11 C12 120.8(2)
C12 C11 H11 119.6
C7 C12 C13 106.86(19)
C11 C12 C7 120.0(2)
C11 C12 C13 133.1(2)
C5 C13 C12 106.42(19)
C5 C13 C14 121.3(2)
C14 C13 C12 132.3(2)
C13 C14 H14 120.2
C15 C14 C13 119.6(2)
C15 C14 H14 120.2
C14 C15 H15 120.0
C14 C15 C16 119.9(2)
C16 C15 H15 120.0
C4 C16 C15 121.0(2)
C4 C16 C17 105.93(19)
C15 C16 C17 133.0(2)
C2 C17 C16 107.0(2)
C18 C17 C2 119.7(2)
C18 C17 C16 133.2(2)
C17 C18 H18 119.8
C19 C18 C17 120.5(2)
C19 C18 H18 119.8
C18 C19 C20 118.3(2)
C18 C19 C153 122.3(2)
C20 C19 C153 119.4(2)
C1 C20 C19 123.5(2)
C1 C20 H20 118.2
C19 C20 H20 118.2
C22 C21 C40 117.4(2)
C22 C21 C130 119.7(2)
C40 C21 C130 122.8(2)
N23 C22 C21 128.69(19)
N23 C22 C37 109.37(18)
C21 C22 C37 121.9(2)
N23 C24 C25 130.24(19)
N23 C24 C36 110.39(18)
C25 C24 C36 119.3(2)
N26 C25 C24 130.8(2)
N26 C25 C33 109.25(19)
C24 C25 C33 119.89(19)
N26 C27 C28 129.1(2)
N26 C27 C32 109.11(19)
C28 C27 C32 121.8(2)
C27 C28 C131 121.4(2)
C29 C28 C27 116.9(2)
C29 C28 C131 121.7(2)
C28 C29 H29 118.5
C28 C29 C30 122.9(2)
C30 C29 H29 118.5
C29 C30 C165 121.5(2)
C31 C30 C29 118.4(2)
C31 C30 C165 120.1(2)
C30 C31 H31 119.6
C30 C31 C32 120.7(2)
C32 C31 H31 119.6
C27 C32 C33 106.75(19)
C31 C32 C27 119.1(2)
C31 C32 C33 134.0(2)
C25 C33 C32 106.53(18)
C25 C33 C34 120.3(2)
C34 C33 C32 133.2(2)
C33 C34 H34 120.1
C35 C34 C33 119.8(2)
C35 C34 H34 120.1
C34 C35 H35 120.2
C34 C35 C36 119.6(2)
C36 C35 H35 120.2
C24 C36 C35 120.8(2)
C24 C36 C37 105.74(19)
C35 C36 C37 133.4(2)
C22 C37 C36 106.49(19)
C38 C37 C22 118.7(2)
C38 C37 C36 134.5(2)
C37 C38 H38 119.6
C39 C38 C37 120.8(2)
C39 C38 H38 119.6
C38 C39 C40 118.4(2)
C38 C39 C161 122.5(2)
C40 C39 C161 118.99(19)
C21 C40 C39 122.8(2)
C21 C40 H40 118.6
C39 C40 H40 118.6
C42 C41 C134 118.34(19)
C60 C41 C42 117.1(2)
C60 C41 C134 124.5(2)
N43 C42 C41 128.7(2)
N43 C42 C57 109.80(19)
C57 C42 C41 121.5(2)
N43 C44 C45 130.8(2)
N43 C44 C56 109.45(19)
C45 C44 C56 119.8(2)
N46 C45 C44 131.0(2)
N46 C45 C53 109.66(18)
C44 C45 C53 119.3(2)
N46 C47 C48 129.9(2)
N46 C47 C52 109.30(19)
C48 C47 C52 120.72(19)
C47 C48 C135 122.31(19)
C49 C48 C47 117.1(2)
C49 C48 C135 120.5(2)
C48 C49 H49 118.2
C48 C49 C50 123.6(2)
C50 C49 H49 118.2
C49 C50 C173 119.1(2)
C51 C50 C49 117.9(2)
C51 C50 C173 122.9(2)
C50 C51 H51 119.6
C50 C51 C52 120.8(2)
C52 C51 H51 119.6
C47 C52 C53 106.73(18)
C51 C52 C47 119.8(2)
C51 C52 C53 133.4(2)
C45 C53 C52 105.86(19)
C54 C53 C45 120.7(2)
C54 C53 C52 133.4(2)
C53 C54 H54 120.2
C55 C54 C53 119.7(2)
C55 C54 H54 120.2
C54 C55 H55 119.8
C54 C55 C56 120.3(2)
C56 C55 H55 119.8
C44 C56 C55 120.1(2)
C44 C56 C57 106.18(19)
C55 C56 C57 133.6(2)
C42 C57 C56 106.49(19)
C58 C57 C42 119.3(2)
C58 C57 C56 134.1(2)
C57 C58 H58 119.5
C59 C58 C57 121.0(2)
C59 C58 H58 119.5
C58 C59 C60 117.9(2)
C58 C59 C169 120.2(2)
C60 C59 C169 121.8(2)
C41 C60 C59 123.2(2)
C41 C60 H60 118.4
C59 C60 H60 118.4
C62 C61 C138 119.1(2)
C80 C61 C62 116.5(2)
C80 C61 C138 124.4(2)
N63 C62 C61 128.2(2)
N63 C62 C77 109.82(19)
C61 C62 C77 122.0(2)
N63 C64 C65 129.8(2)
N63 C64 C76 110.73(19)
C65 C64 C76 119.45(19)
N66 C65 C64 129.48(19)
N66 C65 C73 110.19(19)
C64 C65 C73 120.3(2)
N66 C67 C68 128.2(2)
N66 C67 C72 109.47(19)
C68 C67 C72 122.3(2)
C67 C68 C139 116.50(19)
C69 C68 C67 117.5(2)
C69 C68 C139 125.9(2)
C68 C69 H69 118.8
C68 C69 C70 122.4(2)
C70 C69 H69 118.8
C69 C70 C181 122.0(2)
C71 C70 C69 118.4(2)
C71 C70 C181 119.6(2)
C70 C71 H71 119.3
C70 C71 C72 121.5(2)
C72 C71 H71 119.3
C67 C72 C73 106.46(19)
C71 C72 C67 117.7(2)
C71 C72 C73 135.9(2)
C65 C73 C72 105.65(19)
C65 C73 C74 119.5(2)
C74 C73 C72 134.8(2)
C73 C74 H74 119.9
C75 C74 C73 120.2(2)
C75 C74 H74 119.9
C74 C75 H75 119.8
C74 C75 C76 120.3(2)
C76 C75 H75 119.8
C64 C76 C75 120.1(2)
C64 C76 C77 105.17(18)
C75 C76 C77 134.7(2)
C62 C77 C76 106.65(19)
C78 C77 C62 119.0(2)
C78 C77 C76 134.4(2)
C77 C78 H78 119.7
C79 C78 C77 120.7(2)
C79 C78 H78 119.7
C78 C79 C80 118.8(2)
C78 C79 C177 123.0(2)
C80 C79 C177 118.2(2)
C61 C80 C79 123.1(2)
C61 C80 H80 118.5
C79 C80 H80 118.5
C82 C81 C100 117.2(2)
C82 C81 C142 119.13(19)
C100 C81 C142 123.6(2)
N83 C82 C81 128.9(2)
N83 C82 C97 109.15(19)
C81 C82 C97 121.9(2)
N83 C84 C85 130.0(2)
N83 C84 C96 110.27(18)
C85 C84 C96 119.7(2)
N86 C85 C84 130.2(2)
N86 C85 C93 109.90(19)
C84 C85 C93 119.9(2)
N86 C87 C88 128.1(2)
N86 C87 C92 109.52(19)
C88 C87 C92 122.3(2)
C87 C88 C89 116.8(2)
C87 C88 C143 118.3(2)
C89 C88 C143 124.5(2)
C88 C89 H89 118.6
C88 C89 C90 122.9(2)
C90 C89 H89 118.6
C89 C90 C189 118.7(2)
C91 C90 C89 118.5(2)
C91 C90 C189 122.8(2)
C90 C91 H91 119.7
C90 C91 C92 120.5(2)
C92 C91 H91 119.7
C87 C92 C93 106.78(19)
C91 C92 C87 118.8(2)
C91 C92 C93 134.4(2)
C85 C93 C92 105.7(2)
C85 C93 C94 119.8(2)
C94 C93 C92 134.4(2)
C93 C94 H94 119.8
C95 C94 C93 120.3(2)
C95 C94 H94 119.8
C94 C95 H95 120.1
C94 C95 C96 119.8(2)
C96 C95 H95 120.1
C84 C96 C95 120.4(2)
C84 C96 C97 105.60(19)
C95 C96 C97 134.0(2)
C82 C97 C96 106.78(19)
C98 C97 C82 118.9(2)
C98 C97 C96 134.2(2)
C97 C98 H98 119.5
C99 C98 C97 121.0(2)
C99 C98 H98 119.5
C98 C99 C100 118.6(2)
C98 C99 C185 119.1(2)
C100 C99 C185 122.4(2)
C81 C100 C99 122.3(2)
C81 C100 H100 118.8
C99 C100 H100 118.8
N102 C101 C106 122.7(2)
N102 C101 C128 117.94(19)
C106 C101 C128 119.4(2)
N102 C103 C104 123.6(2)
N102 C103 C129 115.21(19)
C104 C103 C129 121.2(2)
C103 C104 H104 120.7
C105 C104 C103 118.5(2)
C105 C104 H104 120.7
C104 C105 H105 120.4
C106 C105 C104 119.2(2)
C106 C105 H105 120.4
C101 C106 H106 120.5
C105 C106 C101 119.1(2)
C105 C106 H106 120.5
N108 C107 C112 122.7(2)
N108 C107 C132 116.33(19)
C112 C107 C132 120.9(2)
N108 C109 C110 122.5(2)
N108 C109 C133 115.55(19)
C110 C109 C133 121.9(2)
C109 C110 H110 120.7
C111 C110 C109 118.6(2)
C111 C110 H110 120.7
C110 C111 H111 120.2
C112 C111 C110 119.5(2)
C112 C111 H111 120.2
C107 C112 H112 120.6
C111 C112 C107 118.9(2)
C111 C112 H112 120.6
N114 C113 C118 122.9(2)
N114 C113 C136 118.03(19)
C118 C113 C136 119.0(2)
N114 C115 C116 122.9(2)
N114 C115 C137 116.05(19)
C116 C115 C137 121.1(2)
C115 C116 H116 120.7
C117 C116 C115 118.6(2)
C117 C116 H116 120.7
C116 C117 H117 120.2
C118 C117 C116 119.7(2)
C118 C117 H117 120.2
C113 C118 H118 120.7
C117 C118 C113 118.6(2)
C117 C118 H118 120.7
N120 C119 C124 122.42(19)
N120 C119 C140 114.98(19)
C124 C119 C140 122.60(19)
N120 C121 C122 122.5(2)
N120 C121 C141 114.75(19)
C122 C121 C141 122.73(19)
C121 C122 H122 120.5
C123 C122 C121 119.1(2)
C123 C122 H122 120.5
C122 C123 H123 120.3
C122 C123 C124 119.3(2)
C124 C123 H123 120.3
C119 C124 H124 120.5
C123 C124 C119 118.9(2)
C123 C124 H124 120.5
C126 C125 C145 176.9(2)
C125 C126 C1 174.3(2)
C128 C127 C8 176.2(2)
C127 C128 C101 173.2(2)
C130 C129 C103 177.5(2)
C129 C130 C21 172.8(2)
C132 C131 C28 178.3(3)
C131 C132 C107 177.7(2)
C134 C133 C109 175.9(2)
C133 C134 C41 171.4(2)
C136 C135 C48 176.7(2)
C135 C136 C113 173.1(2)
C138 C137 C115 178.6(2)
C137 C138 C61 173.4(2)
C140 C139 C68 168.7(2)
C139 C140 C119 175.3(2)
C142 C141 C121 177.7(2)
C141 C142 C81 173.6(2)
C144 C143 C88 168.6(2)
C143 C144 C149 177.0(2)
O148 C145 C125 109.09(18)
O148 C145 C146 110.29(18)
O148 C145 C147 104.47(18)
C125 C145 C146 110.58(19)
C125 C145 C147 110.25(18)
C147 C145 C146 112.0(2)
C145 C146 H14A 109.5
C145 C146 H14B 109.5
C145 C146 H14C 109.5
H14A C146 H14B 109.5
H14A C146 H14C 109.5
H14B C146 H14C 109.5
C145 C147 H14D 109.5
C145 C147 H14E 109.5
C145 C147 H14F 109.5
H14D C147 H14E 109.5
H14D C147 H14F 109.5
H14E C147 H14F 109.5
O152 C149 C144 109.20(19)
O152 C149 C150 104.60(19)
O152 C149 C151 110.4(2)
C144 C149 C150 109.7(2)
C144 C149 C151 110.8(2)
C151 C149 C150 111.9(2)
C149 C150 H15A 109.5
C149 C150 H15B 109.5
C149 C150 H15C 109.5
H15A C150 H15B 109.5
H15A C150 H15C 109.5
H15B C150 H15C 109.5
C149 C151 H15D 109.5
C149 C151 H15E 109.5
C149 C151 H15F 109.5
H15D C151 H15E 109.5
H15D C151 H15F 109.5
H15E C151 H15F 109.5
C154 C153 C19 109.8(2)
C154 C153 C155 109.2(2)
C154 C153 C156 108.9(2)
C155 C153 C19 109.8(2)
C155 C153 C156 107.4(2)
C156 C153 C19 111.7(2)
C153 C154 H15G 109.5
C153 C154 H15H 109.5
C153 C154 H15I 109.5
H15G C154 H15H 109.5
H15G C154 H15I 109.5
H15H C154 H15I 109.5
C153 C155 H15J 109.5
C153 C155 H15K 109.5
C153 C155 H15L 109.5
H15J C155 H15K 109.5
H15J C155 H15L 109.5
H15K C155 H15L 109.5
C153 C156 H15M 109.5
C153 C156 H15N 109.5
C153 C156 H15O 109.5
H15M C156 H15N 109.5
H15M C156 H15O 109.5
H15N C156 H15O 109.5
C10 C157 C159 108.97(19)
C10 C157 C160 109.47(19)
C158 C157 C10 112.2(2)
C158 C157 C159 107.84(19)
C158 C157 C160 108.7(2)
C159 C157 C160 109.6(2)
C157 C158 H15P 109.5
C157 C158 H15Q 109.5
C157 C158 H15R 109.5
H15P C158 H15Q 109.5
H15P C158 H15R 109.5
H15Q C158 H15R 109.5
C157 C159 H15S 109.5
C157 C159 H15T 109.5
C157 C159 H15U 109.5
H15S C159 H15T 109.5
H15S C159 H15U 109.5
H15T C159 H15U 109.5
C157 C160 H16A 109.5
C157 C160 H16B 109.5
C157 C160 H16C 109.5
H16A C160 H16B 109.5
H16A C160 H16C 109.5
H16B C160 H16C 109.5
C162 C161 C39 108.27(18)
C163 C161 C39 110.47(19)
C163 C161 C162 109.2(2)
C164 C161 C39 112.05(19)
C164 C161 C162 108.8(2)
C164 C161 C163 107.93(19)
C161 C162 H16D 109.5
C161 C162 H16E 109.5
C161 C162 H16F 109.5
H16D C162 H16E 109.5
H16D C162 H16F 109.5
H16E C162 H16F 109.5
C161 C163 H16G 109.5
C161 C163 H16H 109.5
C161 C163 H16I 109.5
H16G C163 H16H 109.5
H16G C163 H16I 109.5
H16H C163 H16I 109.5
C161 C164 H16J 109.5
C161 C164 H16K 109.5
C161 C164 H16L 109.5
H16J C164 H16K 109.5
H16J C164 H16L 109.5
H16K C164 H16L 109.5
C30 C165 C168 112.3(2)
C166 C165 C30 109.6(2)
C166 C165 C167 110.1(2)
C166 C165 C168 107.7(2)
C167 C165 C30 108.8(2)
C167 C165 C168 108.3(2)
C165 C166 H16M 109.5
C165 C166 H16N 109.5
C165 C166 H16O 109.5
H16M C166 H16N 109.5
H16M C166 H16O 109.5
H16N C166 H16O 109.5
C165 C167 H16P 109.5
C165 C167 H16Q 109.5
C165 C167 H16R 109.5
H16P C167 H16Q 109.5
H16P C167 H16R 109.5
H16Q C167 H16R 109.5
C165 C168 H16S 109.5
C165 C168 H16T 109.5
C165 C168 H16U 109.5
H16S C168 H16T 109.5
H16S C168 H16U 109.5
H16T C168 H16U 109.5
C170 C169 C59 112.3(2)
C170 C169 C171 108.0(2)
C171 C169 C59 108.3(2)
C172 C169 C59 111.0(2)
C172 C169 C170 107.4(3)
C172 C169 C171 109.7(3)
C169 C170 H17A 109.5
C169 C170 H17B 109.5
C169 C170 H17C 109.5
H17A C170 H17B 109.5
H17A C170 H17C 109.5
H17B C170 H17C 109.5
C169 C171 H17D 109.5
C169 C171 H17E 109.5
C169 C171 H17F 109.5
H17D C171 H17E 109.5
H17D C171 H17F 109.5
H17E C171 H17F 109.5
C169 C172 H17G 109.5
C169 C172 H17H 109.5
C169 C172 H17I 109.5
H17G C172 H17H 109.5
H17G C172 H17I 109.5
H17H C172 H17I 109.5
C174 C173 C50 111.7(2)
C174 C173 C175 108.8(2)
C174 C173 C176 108.3(2)
C175 C173 C50 108.5(2)
C175 C173 C176 109.7(2)
C176 C173 C50 109.7(2)
C173 C174 H17J 109.5
C173 C174 H17K 109.5
C173 C174 H17L 109.5
H17J C174 H17K 109.5
H17J C174 H17L 109.5
H17K C174 H17L 109.5
C173 C175 H17M 109.5
C173 C175 H17N 109.5
C173 C175 H17O 109.5
H17M C175 H17N 109.5
H17M C175 H17O 109.5
H17N C175 H17O 109.5
C173 C176 H17P 109.5
C173 C176 H17Q 109.5
C173 C176 H17R 109.5
H17P C176 H17Q 109.5
H17P C176 H17R 109.5
H17Q C176 H17R 109.5
C178 C177 C79 110.3(2)
C178 C177 C179 108.4(2)
C178 C177 C180 109.4(2)
C179 C177 C79 111.8(2)
C180 C177 C79 109.0(2)
C180 C177 C179 107.9(2)
C177 C178 H17S 109.5
C177 C178 H17T 109.5
C177 C178 H17U 109.5
H17S C178 H17T 109.5
H17S C178 H17U 109.5
H17T C178 H17U 109.5
C177 C179 H17V 109.5
C177 C179 H17W 109.5
C177 C179 H17X 109.5
H17V C179 H17W 109.5
H17V C179 H17X 109.5
H17W C179 H17X 109.5
C177 C180 H18A 109.5
C177 C180 H18B 109.5
C177 C180 H18C 109.5
H18A C180 H18B 109.5
H18A C180 H18C 109.5
H18B C180 H18C 109.5
C70 C181 C182 109.0(2)
C183 C181 C70 108.93(19)
C183 C181 C182 109.4(2)
C184 C181 C70 112.6(2)
C184 C181 C182 108.5(2)
C184 C181 C183 108.3(2)
C181 C182 H18D 109.5
C181 C182 H18E 109.5
C181 C182 H18F 109.5
H18D C182 H18E 109.5
H18D C182 H18F 109.5
H18E C182 H18F 109.5
C181 C183 H18G 109.5
C181 C183 H18H 109.5
C181 C183 H18I 109.5
H18G C183 H18H 109.5
H18G C183 H18I 109.5
H18H C183 H18I 109.5
C181 C184 H18J 109.5
C181 C184 H18K 109.5
C181 C184 H18L 109.5
H18J C184 H18K 109.5
H18J C184 H18L 109.5
H18K C184 H18L 109.5
C99 C185 C187 108.8(2)
C99 C185 C188 109.38(19)
C186 C185 C99 112.3(2)
C186 C185 C187 108.4(2)
C186 C185 C188 108.5(2)
C188 C185 C187 109.5(2)
C185 C186 H18M 109.5
C185 C186 H18N 109.5
C185 C186 H18O 109.5
H18M C186 H18N 109.5
H18M C186 H18O 109.5
H18N C186 H18O 109.5
C185 C187 H18P 109.5
C185 C187 H18Q 109.5
C185 C187 H18R 109.5
H18P C187 H18Q 109.5
H18P C187 H18R 109.5
H18Q C187 H18R 109.5
C185 C188 H18S 109.5
C185 C188 H18T 109.5
C185 C188 H18U 109.5
H18S C188 H18T 109.5
H18S C188 H18U 109.5
H18T C188 H18U 109.5
C190 C189 C90 111.4(2)
C190 C189 C191 107.5(2)
C190 C189 C192 109.0(2)
C191 C189 C90 109.6(2)
C192 C189 C90 109.0(2)
C192 C189 C191 110.1(2)
C189 C190 H19A 109.5
C189 C190 H19B 109.5
C189 C190 H19C 109.5
H19A C190 H19B 109.5
H19A C190 H19C 109.5
H19B C190 H19C 109.5
C189 C191 H19D 109.5
C189 C191 H19E 109.5
C189 C191 H19F 109.5
H19D C191 H19E 109.5
H19D C191 H19F 109.5
H19E C191 H19F 109.5
C189 C192 H19G 109.5
C189 C192 H19H 109.5
C189 C192 H19I 109.5
H19G C192 H19H 109.5
H19G C192 H19I 109.5
H19H C192 H19I 109.5
H30A C301 H30B 109.5
H30A C301 H30C 109.5
H30B C301 H30C 109.5
C302 C301 H30A 109.5
C302 C301 H30B 109.5
C302 C301 H30C 109.5
C301 C302 H30D 108.9
C301 C302 H30E 108.9
H30D C302 H30E 107.7
C303 C302 C301 113.3(5)
C303 C302 H30D 108.9
C303 C302 H30E 108.9
C302 C303 H30F 107.9
C302 C303 H30G 107.9
H30F C303 H30G 107.2
C304 C303 C302 117.7(6)
C304 C303 H30F 107.9
C304 C303 H30G 107.9
C303 C304 H30H 109.0
C303 C304 H30I 109.0
C303 C304 C305 112.8(6)
H30H C304 H30I 107.8
C305 C304 H30H 109.0
C305 C304 H30I 109.0
C304 C305 H30J 109.5
C304 C305 H30K 109.5
C304 C305 H30L 109.5
H30J C305 H30K 109.5
H30J C305 H30L 109.5
H30K C305 H30L 109.5
H20A O201 H20B 109.5
H20C O202 H20D 109.4
H20E O203 H20F 109.5
H20G O204 H20H 109.5
H20I O205 H20J 111(3)

loop_
_geom_bond_atom_site_label_1
_geom_bond_atom_site_label_2
_geom_bond_distance
O148 H148 0.8400
O148 C145 1.436(3)
O152 C149 1.439(3)
O152 H152 0.95(3)
N3 H3 0.8800
N3 C2 1.384(3)
N3 C4 1.373(3)
N6 H6 0.8800
N6 C5 1.384(3)
N6 C7 1.380(3)
N23 H23 0.8800
N23 C22 1.379(3)
N23 C24 1.377(3)
N26 H26 0.8800
N26 C25 1.391(3)
N26 C27 1.383(3)
N43 H43 0.8800
N43 C42 1.371(3)
N43 C44 1.388(3)
N46 H46 0.8800
N46 C45 1.379(3)
N46 C47 1.375(3)
N63 H63 0.8800
N63 C62 1.376(3)
N63 C64 1.376(3)
N66 H66 0.8800
N66 C65 1.378(3)
N66 C67 1.371(3)
N83 H83 0.8800
N83 C82 1.374(3)
N83 C84 1.380(3)
N86 H86 0.8800
N86 C85 1.382(3)
N86 C87 1.377(3)
N102 C101 1.354(3)
N102 C103 1.343(3)
N108 C107 1.343(3)
N108 C109 1.348(3)
N114 C113 1.345(3)
N114 C115 1.349(3)
N120 C119 1.351(3)
N120 C121 1.354(3)
C1 C2 1.404(3)
C1 C20 1.385(3)
C1 C126 1.439(3)
C2 C17 1.404(3)
C4 C5 1.403(3)
C4 C16 1.409(3)
C5 C13 1.401(3)
C7 C8 1.399(3)
C7 C12 1.403(3)
C8 C9 1.388(3)
C8 C127 1.432(3)
C9 H9 0.9500
C9 C10 1.414(3)
C10 C11 1.379(3)
C10 C157 1.531(3)
C11 H11 0.9500
C11 C12 1.395(3)
C12 C13 1.436(3)
C13 C14 1.408(3)
C14 H14 0.9500
C14 C15 1.367(3)
C15 H15 0.9500
C15 C16 1.414(3)
C16 C17 1.436(3)
C17 C18 1.398(3)
C18 H18 0.9500
C18 C19 1.383(3)
C19 C20 1.402(3)
C19 C153 1.540(3)
C20 H20 0.9500
C21 C22 1.391(3)
C21 C40 1.393(3)
C21 C130 1.432(3)
C22 C37 1.410(3)
C24 C25 1.391(3)
C24 C36 1.400(3)
C25 C33 1.401(3)
C27 C28 1.396(3)
C27 C32 1.406(3)
C28 C29 1.396(3)
C28 C131 1.423(3)
C29 H29 0.9500
C29 C30 1.403(3)
C30 C31 1.391(3)
C30 C165 1.530(3)
C31 H31 0.9500
C31 C32 1.397(3)
C32 C33 1.445(3)
C33 C34 1.418(3)
C34 H34 0.9500
C34 C35 1.372(3)
C35 H35 0.9500
C35 C36 1.416(3)
C36 C37 1.449(3)
C37 C38 1.404(3)
C38 H38 0.9500
C38 C39 1.389(3)
C39 C40 1.404(3)
C39 C161 1.537(3)
C40 H40 0.9500
C41 C42 1.405(3)
C41 C60 1.389(3)
C41 C134 1.422(3)
C42 C57 1.403(3)
C44 C45 1.392(3)
C44 C56 1.404(3)
C45 C53 1.405(3)
C47 C48 1.401(3)
C47 C52 1.403(3)
C48 C49 1.395(3)
C48 C135 1.431(3)
C49 H49 0.9500
C49 C50 1.397(3)
C50 C51 1.383(3)
C50 C173 1.540(3)
C51 H51 0.9500
C51 C52 1.399(3)
C52 C53 1.446(3)
C53 C54 1.403(3)
C54 H54 0.9500
C54 C55 1.371(3)
C55 H55 0.9500
C55 C56 1.405(3)
C56 C57 1.444(3)
C57 C58 1.397(3)
C58 H58 0.9500
C58 C59 1.393(3)
C59 C60 1.407(3)
C59 C169 1.532(3)
C60 H60 0.9500
C61 C62 1.401(3)
C61 C80 1.391(3)
C61 C138 1.424(3)
C62 C77 1.403(3)
C64 C65 1.391(3)
C64 C76 1.404(3)
C65 C73 1.405(3)
C67 C68 1.397(3)
C67 C72 1.412(3)
C68 C69 1.385(3)
C68 C139 1.438(3)
C69 H69 0.9500
C69 C70 1.403(3)
C70 C71 1.397(3)
C70 C181 1.532(3)
C71 H71 0.9500
C71 C72 1.398(3)
C72 C73 1.446(3)
C73 C74 1.411(3)
C74 H74 0.9500
C74 C75 1.372(3)
C75 H75 0.9500
C75 C76 1.406(3)
C76 C77 1.452(3)
C77 C78 1.402(3)
C78 H78 0.9500
C78 C79 1.375(3)
C79 C80 1.405(3)
C79 C177 1.537(3)
C80 H80 0.9500
C81 C82 1.394(3)
C81 C100 1.403(3)
C81 C142 1.425(3)
C82 C97 1.408(3)
C84 C85 1.391(3)
C84 C96 1.397(3)
C85 C93 1.401(3)
C87 C88 1.385(3)
C87 C92 1.399(3)
C88 C89 1.390(3)
C88 C143 1.442(3)
C89 H89 0.9500
C89 C90 1.396(3)
C90 C91 1.388(3)
C90 C189 1.537(3)
C91 H91 0.9500
C91 C92 1.396(3)
C92 C93 1.448(3)
C93 C94 1.411(3)
C94 H94 0.9500
C94 C95 1.370(3)
C95 H95 0.9500
C95 C96 1.407(3)
C96 C97 1.447(3)
C97 C98 1.393(3)
C98 H98 0.9500
C98 C99 1.392(3)
C99 C100 1.403(3)
C99 C185 1.536(3)
C100 H100 0.9500
C101 C106 1.390(3)
C101 C128 1.435(3)
C103 C104 1.386(3)
C103 C129 1.439(3)
C104 H104 0.9500
C104 C105 1.381(3)
C105 H105 0.9500
C105 C106 1.376(3)
C106 H106 0.9500
C107 C112 1.391(3)
C107 C132 1.430(3)
C109 C110 1.393(3)
C109 C133 1.432(3)
C110 H110 0.9500
C110 C111 1.380(3)
C111 H111 0.9500
C111 C112 1.369(3)
C112 H112 0.9500
C113 C118 1.395(3)
C113 C136 1.431(3)
C115 C116 1.393(3)
C115 C137 1.429(3)
C116 H116 0.9500
C116 C117 1.376(3)
C117 H117 0.9500
C117 C118 1.373(3)
C118 H118 0.9500
C119 C124 1.391(3)
C119 C140 1.430(3)
C121 C122 1.386(3)
C121 C141 1.438(3)
C122 H122 0.9500
C122 C123 1.378(3)
C123 H123 0.9500
C123 C124 1.381(3)
C124 H124 0.9500
C125 C126 1.197(3)
C125 C145 1.476(3)
C127 C128 1.192(3)
C129 C130 1.193(3)
C131 C132 1.209(3)
C133 C134 1.202(3)
C135 C136 1.198(3)
C137 C138 1.200(3)
C139 C140 1.203(3)
C141 C142 1.202(3)
C143 C144 1.198(3)
C144 C149 1.471(4)
C145 C146 1.520(3)
C145 C147 1.515(3)
C146 H14A 0.9800
C146 H14B 0.9800
C146 H14C 0.9800
C147 H14D 0.9800
C147 H14E 0.9800
C147 H14F 0.9800
C149 C150 1.525(3)
C149 C151 1.513(3)
C150 H15A 0.9800
C150 H15B 0.9800
C150 H15C 0.9800
C151 H15D 0.9800
C151 H15E 0.9800
C151 H15F 0.9800
C153 C154 1.519(3)
C153 C155 1.535(4)
C153 C156 1.538(3)
C154 H15G 0.9800
C154 H15H 0.9800
C154 H15I 0.9800
C155 H15J 0.9800
C155 H15K 0.9800
C155 H15L 0.9800
C156 H15M 0.9800
C156 H15N 0.9800
C156 H15O 0.9800
C157 C158 1.530(3)
C157 C159 1.533(3)
C157 C160 1.534(4)
C158 H15P 0.9800
C158 H15Q 0.9800
C158 H15R 0.9800
C159 H15S 0.9800
C159 H15T 0.9800
C159 H15U 0.9800
C160 H16A 0.9800
C160 H16B 0.9800
C160 H16C 0.9800
C161 C162 1.535(3)
C161 C163 1.532(3)
C161 C164 1.523(3)
C162 H16D 0.9800
C162 H16E 0.9800
C162 H16F 0.9800
C163 H16G 0.9800
C163 H16H 0.9800
C163 H16I 0.9800
C164 H16J 0.9800
C164 H16K 0.9800
C164 H16L 0.9800
C165 C166 1.526(4)
C165 C167 1.527(4)
C165 C168 1.531(4)
C166 H16M 0.9800
C166 H16N 0.9800
C166 H16O 0.9800
C167 H16P 0.9800
C167 H16Q 0.9800
C167 H16R 0.9800
C168 H16S 0.9800
C168 H16T 0.9800
C168 H16U 0.9800
C169 C170 1.524(4)
C169 C171 1.524(4)
C169 C172 1.506(4)
C170 H17A 0.9800
C170 H17B 0.9800
C170 H17C 0.9800
C171 H17D 0.9800
C171 H17E 0.9800
C171 H17F 0.9800
C172 H17G 0.9800
C172 H17H 0.9800
C172 H17I 0.9800
C173 C174 1.518(3)
C173 C175 1.527(3)
C173 C176 1.537(4)
C174 H17J 0.9800
C174 H17K 0.9800
C174 H17L 0.9800
C175 H17M 0.9800
C175 H17N 0.9800
C175 H17O 0.9800
C176 H17P 0.9800
C176 H17Q 0.9800
C176 H17R 0.9800
C177 C178 1.522(4)
C177 C179 1.532(4)
C177 C180 1.528(4)
C178 H17S 0.9800
C178 H17T 0.9800
C178 H17U 0.9800
C179 H17V 0.9800
C179 H17W 0.9800
C179 H17X 0.9800
C180 H18A 0.9800
C180 H18B 0.9800
C180 H18C 0.9800
C181 C182 1.546(3)
C181 C183 1.529(4)
C181 C184 1.526(4)
C182 H18D 0.9800
C182 H18E 0.9800
C182 H18F 0.9800
C183 H18G 0.9800
C183 H18H 0.9800
C183 H18I 0.9800
C184 H18J 0.9800
C184 H18K 0.9800
C184 H18L 0.9800
C185 C186 1.520(3)
C185 C187 1.540(3)
C185 C188 1.538(4)
C186 H18M 0.9800
C186 H18N 0.9800
C186 H18O 0.9800
C187 H18P 0.9800
C187 H18Q 0.9800
C187 H18R 0.9800
C188 H18S 0.9800
C188 H18T 0.9800
C188 H18U 0.9800
C189 C190 1.527(4)
C189 C191 1.534(4)
C189 C192 1.528(4)
C190 H19A 0.9800
C190 H19B 0.9800
C190 H19C 0.9800
C191 H19D 0.9800
C191 H19E 0.9800
C191 H19F 0.9800
C192 H19G 0.9800
C192 H19H 0.9800
C192 H19I 0.9800
C301 H30A 0.9800
C301 H30B 0.9800
C301 H30C 0.9800
C301 C302 1.556(7)
C302 H30D 0.9900
C302 H30E 0.9900
C302 C303 1.455(7)
C303 H30F 0.9900
C303 H30G 0.9900
C303 C304 1.401(7)
C304 H30H 0.9900
C304 H30I 0.9900
C304 C305 1.588(8)
C305 H30J 0.9800
C305 H30K 0.9800
C305 H30L 0.9800
O201 H20A 0.8701
O201 H20B 0.8697
O202 H20C 0.8699
O202 H20D 0.8704
O203 H20E 0.8702
O203 H20F 0.8702
O204 H20G 0.8699
O204 H20H 0.8696
O205 H20I 0.95(4)
O205 H20J 1.00(4)

loop_
_geom_torsion_atom_site_label_1
_geom_torsion_atom_site_label_2
_geom_torsion_atom_site_label_3
_geom_torsion_atom_site_label_4
_geom_torsion
N3 C2 C17 C16 -0.4(2)
N3 C2 C17 C18 -177.61(19)
N3 C4 C5 N6 2.9(4)
N3 C4 C5 C13 -174.2(2)
N3 C4 C16 C15 177.10(19)
N3 C4 C16 C17 -0.2(2)
N6 C5 C13 C12 -1.5(2)
N6 C5 C13 C14 179.39(19)
N6 C7 C8 C9 -179.4(2)
N6 C7 C8 C127 2.3(4)
N6 C7 C12 C11 179.81(18)
N6 C7 C12 C13 -0.4(2)
N23 C22 C37 C36 -1.6(2)
N23 C22 C37 C38 -176.84(18)
N23 C24 C25 N26 2.1(4)
N23 C24 C25 C33 -173.6(2)
N23 C24 C36 C35 178.34(19)
N23 C24 C36 C37 0.9(2)
N26 C25 C33 C32 -2.0(2)
N26 C25 C33 C34 177.97(18)
N26 C27 C28 C29 -176.5(2)
N26 C27 C28 C131 3.9(4)
N26 C27 C32 C31 177.08(18)
N26 C27 C32 C33 -0.1(2)
N43 C42 C57 C56 -0.3(2)
N43 C42 C57 C58 -177.60(19)
N43 C44 C45 N46 3.7(4)
N43 C44 C45 C53 -177.6(2)
N43 C44 C56 C55 177.5(2)
N43 C44 C56 C57 -0.4(2)
N46 C45 C53 C52 -0.4(2)
N46 C45 C53 C54 179.1(2)
N46 C47 C48 C49 178.8(2)
N46 C47 C48 C135 1.8(4)
N46 C47 C52 C51 -179.60(19)
N46 C47 C52 C53 -1.6(2)
N63 C62 C77 C76 -1.2(2)
N63 C62 C77 C78 178.73(18)
N63 C64 C65 N66 2.0(4)
N63 C64 C65 C73 -177.3(2)
N63 C64 C76 C75 178.89(19)
N63 C64 C76 C77 -0.3(2)
N66 C65 C73 C72 -0.8(2)
N66 C65 C73 C74 178.14(18)
N66 C67 C68 C69 -176.2(2)
N66 C67 C68 C139 6.7(3)
N66 C67 C72 C71 176.49(18)
N66 C67 C72 C73 -2.7(2)
N83 C82 C97 C96 -0.4(2)
N83 C82 C97 C98 177.09(19)
N83 C84 C85 N86 3.8(4)
N83 C84 C85 C93 -178.6(2)
N83 C84 C96 C95 178.80(19)
N83 C84 C96 C97 -3.0(2)
N86 C85 C93 C92 -2.4(2)
N86 C85 C93 C94 175.43(19)
N86 C87 C88 C89 -177.9(2)
N86 C87 C88 C143 8.8(3)
N86 C87 C92 C91 178.54(19)
N86 C87 C92 C93 -1.8(2)
N102 C101 C106 C105 -1.0(3)
N102 C103 C104 C105 -0.4(3)
N108 C107 C112 C111 -1.5(3)
N108 C109 C110 C111 -1.0(3)
N114 C113 C118 C117 1.2(3)
N114 C115 C116 C117 1.4(3)
N120 C119 C124 C123 -2.4(3)
N120 C121 C122 C123 -1.2(3)
C1 C2 C17 C16 176.8(2)
C1 C2 C17 C18 -0.4(3)
C2 N3 C4 C5 176.4(2)
C2 N3 C4 C16 0.0(2)
C2 C1 C20 C19 -0.9(3)
C2 C17 C18 C19 0.5(3)
C4 N3 C2 C1 -176.6(2)
C4 N3 C2 C17 0.3(2)
C4 C5 C13 C12 176.18(19)
C4 C5 C13 C14 -2.9(3)
C4 C16 C17 C2 0.4(2)
C4 C16 C17 C18 177.1(2)
C5 N6 C7 C8 -179.1(2)
C5 N6 C7 C12 -0.5(2)
C5 C4 C16 C15 0.2(3)
C5 C4 C16 C17 -177.15(19)
C5 C13 C14 C15 1.6(3)
C7 N6 C5 C4 -176.0(2)
C7 N6 C5 C13 1.3(2)
C7 C8 C9 C10 -1.7(3)
C7 C12 C13 C5 1.2(2)
C7 C12 C13 C14 -179.9(2)
C8 C7 C12 C11 -1.4(3)
C8 C7 C12 C13 178.35(19)
C8 C9 C10 C11 0.5(3)
C8 C9 C10 C157 179.3(2)
C9 C10 C11 C12 0.3(3)
C9 C10 C157 C158 -178.2(2)
C9 C10 C157 C159 -58.9(3)
C9 C10 C157 C160 61.0(3)
C10 C11 C12 C7 0.2(3)
C10 C11 C12 C13 -179.5(2)
C11 C10 C157 C158 0.5(3)
C11 C10 C157 C159 119.8(2)
C11 C10 C157 C160 -120.3(3)
C11 C12 C13 C5 -179.1(2)
C11 C12 C13 C14 -0.1(4)
C12 C7 C8 C9 2.1(3)
C12 C7 C8 C127 -176.1(2)
C12 C13 C14 C15 -177.2(2)
C13 C14 C15 C16 0.6(3)
C14 C15 C16 C4 -1.5(3)
C14 C15 C16 C17 175.0(2)
C15 C16 C17 C2 -176.5(2)
C15 C16 C17 C18 0.2(4)
C16 C4 C5 N6 179.1(2)
C16 C4 C5 C13 2.0(3)
C16 C17 C18 C19 -175.8(2)
C17 C18 C19 C20 -0.7(3)
C17 C18 C19 C153 178.2(2)
C18 C19 C20 C1 0.9(3)
C18 C19 C153 C154 116.2(3)
C18 C19 C153 C155 -123.7(2)
C18 C19 C153 C156 -4.6(3)
C20 C1 C2 N3 177.1(2)
C20 C1 C2 C17 0.6(3)
C20 C19 C153 C154 -64.8(3)
C20 C19 C153 C155 55.3(3)
C20 C19 C153 C156 174.3(2)
C21 C22 C37 C36 176.0(2)
C21 C22 C37 C38 0.8(3)
C22 N23 C24 C25 175.7(2)
C22 N23 C24 C36 -1.9(2)
C22 C21 C40 C39 0.2(3)
C22 C37 C38 C39 0.6(3)
C24 N23 C22 C21 -175.2(2)
C24 N23 C22 C37 2.2(2)
C24 C25 C33 C32 174.58(18)
C24 C25 C33 C34 -5.5(3)
C24 C36 C37 C22 0.4(2)
C24 C36 C37 C38 174.6(2)
C25 N26 C27 C28 178.4(2)
C25 N26 C27 C32 -1.1(2)
C25 C24 C36 C35 0.4(3)
C25 C24 C36 C37 -177.01(19)
C25 C33 C34 C35 2.7(3)
C27 N26 C25 C24 -174.1(2)
C27 N26 C25 C33 1.9(2)
C27 C28 C29 C30 -1.2(3)
C27 C32 C33 C25 1.3(2)
C27 C32 C33 C34 -178.7(2)
C28 C27 C32 C31 -2.5(3)
C28 C27 C32 C33 -179.68(19)
C28 C29 C30 C31 -1.2(3)
C28 C29 C30 C165 177.6(2)
C29 C30 C31 C32 1.8(3)
C29 C30 C165 C166 122.1(3)
C29 C30 C165 C167 -117.5(3)
C29 C30 C165 C168 2.4(3)
C30 C31 C32 C27 0.0(3)
C30 C31 C32 C33 176.2(2)
C31 C30 C165 C166 -59.1(3)
C31 C30 C165 C167 61.3(3)
C31 C30 C165 C168 -178.8(2)
C31 C32 C33 C25 -175.3(2)
C31 C32 C33 C34 4.8(4)
C32 C27 C28 C29 3.0(3)
C32 C27 C28 C131 -176.6(2)
C32 C33 C34 C35 -177.3(2)
C33 C34 C35 C36 1.5(3)
C34 C35 C36 C24 -3.1(3)
C34 C35 C36 C37 173.4(2)
C35 C36 C37 C22 -176.6(2)
C35 C36 C37 C38 -2.4(4)
C36 C24 C25 N26 179.6(2)
C36 C24 C25 C33 3.9(3)
C36 C37 C38 C39 -173.0(2)
C37 C38 C39 C40 -1.5(3)
C37 C38 C39 C161 173.9(2)
C38 C39 C40 C21 1.1(3)
C38 C39 C161 C162 -110.9(2)
C38 C39 C161 C163 129.5(2)
C38 C39 C161 C164 9.1(3)
C40 C21 C22 N23 176.0(2)
C40 C21 C22 C37 -1.1(3)
C40 C39 C161 C162 64.4(3)
C40 C39 C161 C163 -55.2(3)
C40 C39 C161 C164 -175.5(2)
C41 C42 C57 C56 177.30(19)
C41 C42 C57 C58 0.0(3)
C42 N43 C44 C45 178.9(2)
C42 N43 C44 C56 0.2(2)
C42 C41 C60 C59 0.4(3)
C42 C57 C58 C59 0.8(3)
C44 N43 C42 C41 -177.3(2)
C44 N43 C42 C57 0.1(2)
C44 C45 C53 C52 -179.34(19)
C44 C45 C53 C54 0.1(3)
C44 C56 C57 C42 0.4(2)
C44 C56 C57 C58 177.1(2)
C45 N46 C47 C48 -175.9(2)
C45 N46 C47 C52 1.4(2)
C45 C44 C56 C55 -1.4(3)
C45 C44 C56 C57 -179.25(19)
C45 C53 C54 C55 -0.9(3)
C47 N46 C45 C44 178.2(2)
C47 N46 C45 C53 -0.6(2)
C47 C48 C49 C50 -0.3(3)
C47 C52 C53 C45 1.2(2)
C47 C52 C53 C54 -178.2(2)
C48 C47 C52 C51 -2.1(3)
C48 C47 C52 C53 175.95(19)
C48 C49 C50 C51 -1.0(3)
C48 C49 C50 C173 -178.3(2)
C49 C50 C51 C52 0.8(3)
C49 C50 C173 C174 -171.2(2)
C49 C50 C173 C175 68.9(3)
C49 C50 C173 C176 -51.0(3)
C50 C51 C52 C47 0.7(3)
C50 C51 C52 C53 -176.7(2)
C51 C50 C173 C174 11.7(3)
C51 C50 C173 C175 -108.2(3)
C51 C50 C173 C176 131.9(2)
C51 C52 C53 C45 178.8(2)
C51 C52 C53 C54 -0.5(4)
C52 C47 C48 C49 1.9(3)
C52 C47 C48 C135 -175.2(2)
C52 C53 C54 C55 178.4(2)
C53 C54 C55 C56 0.5(4)
C54 C55 C56 C44 0.6(4)
C54 C55 C56 C57 177.8(2)
C55 C56 C57 C42 -177.0(3)
C55 C56 C57 C58 -0.3(5)
C56 C44 C45 N46 -177.7(2)
C56 C44 C45 C53 1.0(3)
C56 C57 C58 C59 -175.6(2)
C57 C58 C59 C60 -1.0(3)
C57 C58 C59 C169 176.2(2)
C58 C59 C60 C41 0.4(3)
C58 C59 C169 C170 161.2(2)
C58 C59 C169 C171 -79.6(3)
C58 C59 C169 C172 41.0(4)
C60 C41 C42 N43 176.5(2)
C60 C41 C42 C57 -0.6(3)
C60 C59 C169 C170 -21.6(3)
C60 C59 C169 C171 97.6(3)
C60 C59 C169 C172 -141.9(3)
C61 C62 C77 C76 179.85(19)
C61 C62 C77 C78 -0.2(3)
C62 N63 C64 C65 179.4(2)
C62 N63 C64 C76 -0.4(2)
C62 C61 C80 C79 0.2(3)
C62 C77 C78 C79 0.4(3)
C64 N63 C62 C61 179.9(2)
C64 N63 C62 C77 1.0(2)
C64 C65 C73 C72 178.61(19)
C64 C65 C73 C74 -2.4(3)
C64 C76 C77 C62 0.9(2)
C64 C76 C77 C78 -179.0(2)
C65 N66 C67 C68 -175.9(2)
C65 N66 C67 C72 2.3(2)
C65 C64 C76 C75 -1.0(3)
C65 C64 C76 C77 179.82(19)
C65 C73 C74 C75 0.7(3)
C67 N66 C65 C64 179.8(2)
C67 N66 C65 C73 -0.9(2)
C67 C68 C69 C70 -2.5(3)
C67 C68 C139 C140 18.4(13)
C67 C72 C73 C65 2.1(2)
C67 C72 C73 C74 -176.6(2)
C68 C67 C72 C71 -5.2(3)
C68 C67 C72 C73 175.58(19)
C68 C69 C70 C71 -1.3(3)
C68 C69 C70 C181 179.9(2)
C69 C68 C139 C140 -158.4(11)
C69 C70 C71 C72 2.0(3)
C69 C70 C181 C182 -121.9(2)
C69 C70 C181 C183 118.7(2)
C69 C70 C181 C184 -1.5(3)
C70 C71 C72 C67 1.1(3)
C70 C71 C72 C73 -179.9(2)
C71 C70 C181 C182 59.3(3)
C71 C70 C181 C183 -60.1(3)
C71 C70 C181 C184 179.8(2)
C71 C72 C73 C65 -176.9(2)
C71 C72 C73 C74 4.4(4)
C72 C67 C68 C69 5.8(3)
C72 C67 C68 C139 -171.23(19)
C72 C73 C74 C75 179.3(2)
C73 C74 C75 C76 0.8(3)
C74 C75 C76 C64 -0.7(3)
C74 C75 C76 C77 178.2(2)
C75 C76 C77 C62 -178.1(2)
C75 C76 C77 C78 2.0(4)
C76 C64 C65 N66 -178.1(2)
C76 C64 C65 C73 2.6(3)
C76 C77 C78 C79 -179.7(2)
C77 C78 C79 C80 -0.2(3)
C77 C78 C79 C177 178.4(2)
C78 C79 C80 C61 0.0(3)
C78 C79 C177 C178 120.1(3)
C78 C79 C177 C179 -0.7(3)
C78 C79 C177 C180 -119.8(3)
C80 C61 C62 N63 -178.8(2)
C80 C61 C62 C77 0.0(3)
C80 C79 C177 C178 -61.2(3)
C80 C79 C177 C179 178.0(2)
C80 C79 C177 C180 58.9(3)
C81 C82 C97 C96 -178.96(19)
C81 C82 C97 C98 -1.5(3)
C82 N83 C84 C85 -173.9(2)
C82 N83 C84 C96 2.8(2)
C82 C81 C100 C99 -2.0(3)
C82 C97 C98 C99 -1.4(3)
C84 N83 C82 C81 177.0(2)
C84 N83 C82 C97 -1.4(2)
C84 C85 C93 C92 179.58(19)
C84 C85 C93 C94 -2.6(3)
C84 C96 C97 C82 2.0(2)
C84 C96 C97 C98 -174.9(2)
C85 N86 C87 C88 -177.4(2)
C85 N86 C87 C92 0.4(2)
C85 C84 C96 C95 -4.2(3)
C85 C84 C96 C97 174.09(19)
C85 C93 C94 C95 -0.8(3)
C87 N86 C85 C84 179.1(2)
C87 N86 C85 C93 1.3(2)
C87 C88 C89 C90 -1.8(3)
C87 C88 C143 C144 32.3(14)
C87 C92 C93 C85 2.5(2)
C87 C92 C93 C94 -174.8(2)
C88 C87 C92 C91 -3.6(3)
C88 C87 C92 C93 176.1(2)
C88 C89 C90 C91 -2.0(4)
C88 C89 C90 C189 179.3(2)
C89 C88 C143 C144 -140.4(12)
C89 C90 C91 C92 3.1(3)
C89 C90 C189 C190 174.5(2)
C89 C90 C189 C191 55.5(3)
C89 C90 C189 C192 -65.1(3)
C90 C91 C92 C87 -0.4(3)
C90 C91 C92 C93 -180.0(2)
C91 C90 C189 C190 -4.2(3)
C91 C90 C189 C191 -123.2(3)
C91 C90 C189 C192 116.2(3)
C91 C92 C93 C85 -177.9(2)
C91 C92 C93 C94 4.8(5)
C92 C87 C88 C89 4.6(3)
C92 C87 C88 C143 -168.7(2)
C92 C93 C94 C95 176.2(2)
C93 C94 C95 C96 1.7(4)
C94 C95 C96 C84 0.8(3)
C94 C95 C96 C97 -176.9(2)
C95 C96 C97 C82 179.9(2)
C95 C96 C97 C98 3.0(4)
C96 C84 C85 N86 -172.6(2)
C96 C84 C85 C93 5.1(3)
C96 C97 C98 C99 175.2(2)
C97 C98 C99 C100 2.5(3)
C97 C98 C99 C185 -176.8(2)
C98 C99 C100 C81 -0.7(3)
C98 C99 C185 C186 176.7(2)
C98 C99 C185 C187 56.7(3)
C98 C99 C185 C188 -62.9(3)
C100 C81 C82 N83 -175.1(2)
C100 C81 C82 C97 3.1(3)
C100 C99 C185 C186 -2.5(3)
C100 C99 C185 C187 -122.5(2)
C100 C99 C185 C188 117.9(3)
C101 N102 C103 C104 -0.3(3)
C101 N102 C103 C129 178.24(18)
C103 N102 C101 C106 1.0(3)
C103 N102 C101 C128 -178.42(18)
C103 C104 C105 C106 0.5(3)
C104 C105 C106 C101 0.2(3)
C107 N108 C109 C110 -0.2(3)
C107 N108 C109 C133 179.43(19)
C109 N108 C107 C112 1.5(3)
C109 N108 C107 C132 -177.41(18)
C109 C110 C111 C112 1.1(3)
C110 C111 C112 C107 0.1(3)
C113 N114 C115 C116 -0.7(3)
C113 N114 C115 C137 178.65(18)
C115 N114 C113 C118 -0.6(3)
C115 N114 C113 C136 179.99(19)
C115 C116 C117 C118 -0.8(3)
C116 C117 C118 C113 -0.4(3)
C119 N120 C121 C122 0.7(3)
C119 N120 C121 C141 -178.99(18)
C121 N120 C119 C124 1.1(3)
C121 N120 C119 C140 -178.69(18)
C121 C122 C123 C124 -0.1(3)
C122 C123 C124 C119 1.8(3)
C126 C1 C2 N3 0.6(4)
C126 C1 C2 C17 -175.9(2)
C126 C1 C20 C19 175.5(2)
C127 C8 C9 C10 176.6(2)
C128 C101 C106 C105 178.4(2)
C129 C103 C104 C105 -178.9(2)
C130 C21 C22 N23 0.4(3)
C130 C21 C22 C37 -176.7(2)
C130 C21 C40 C39 175.6(2)
C131 C28 C29 C30 178.5(2)
C132 C107 C112 C111 177.4(2)
C133 C109 C110 C111 179.3(2)
C134 C41 C42 N43 -1.2(3)
C134 C41 C42 C57 -178.3(2)
C134 C41 C60 C59 178.0(2)
C135 C48 C49 C50 176.8(2)
C136 C113 C118 C117 -179.4(2)
C137 C115 C116 C117 -177.9(2)
C138 C61 C62 N63 1.5(3)
C138 C61 C62 C77 -179.8(2)
C138 C61 C80 C79 179.9(2)
C139 C68 C69 C70 174.3(2)
C140 C119 C124 C123 177.4(2)
C141 C121 C122 C123 178.5(2)
C142 C81 C82 N83 4.3(3)
C142 C81 C82 C97 -177.4(2)
C142 C81 C100 C99 178.6(2)
C143 C88 C89 C90 171.1(2)
C153 C19 C20 C1 -178.1(2)
C157 C10 C11 C12 -178.5(2)
C161 C39 C40 C21 -174.4(2)
C165 C30 C31 C32 -177.0(2)
C169 C59 C60 C41 -176.8(2)
C173 C50 C51 C52 178.0(2)
C177 C79 C80 C61 -178.8(2)
C181 C70 C71 C72 -179.2(2)
C185 C99 C100 C81 178.5(2)
C189 C90 C91 C92 -178.2(2)
C301 C302 C303 C304 178.7(5)
C302 C303 C304 C305 178.4(5)

loop_
_smtbx_masks_void_nr
_smtbx_masks_void_average_x
_smtbx_masks_void_average_y
_smtbx_masks_void_average_z
_smtbx_masks_void_volume
_smtbx_masks_void_count_electrons
1 0.443 0.000 0.057 1576.3 29.5
2 0.448 0.095 0.402 42.0 3.9
3 0.552 0.905 0.598 42.0 3.9
